data_7228821
loop_
_publ_author_name
'Ohmura, Tetsushi'
'Setoyama, Norihiko'
'Mukae, Yusuke'
'Usuki, Arimitsu'
'Senda, Shunsuke'
'Matsumoto, Tsuyoshi'
'Tatsumi, Kazuyuki'

_publ_section_title
;
 Supramolecular Porphyrin-Based Metal-Organic Frameworks: Cu(II)
 Naphthoate-Cu(II) TetraPyridyl Porphine Structures Exhibiting Selective
 CO2/N2 Separation
;
_journal_name_full CrystEngComm
_journal_paper_doi 10.1039/C7CE01138E
_journal_year 2017
_chemical_formula_moiety 'C128 H80 Cu5 N8 O16'
_chemical_formula_sum 'C128 H80 Cu5 N8 O16'
_chemical_formula_weight 2303.81
_space_group_crystal_system monoclinic
_space_group_IT_number 14
_space_group_name_Hall '-P 2ybc'
_space_group_name_H-M_alt 'P 1 21/c 1'
_symmetry_space_group_name_Hall '-P 2ybc'
_symmetry_space_group_name_H-M 'P 1 21/c 1'
_atom_sites_solution_hydrogens geom
_atom_sites_solution_primary direct
_atom_sites_solution_secondary difmap
_audit_update_record
;
2017-06-18 deposited with the CCDC.
2017-08-01 downloaded from the CCDC.
;
_cell_angle_alpha 90.0000
_cell_angle_beta 102.967(3)
_cell_angle_gamma 90.0000
_cell_formula_units_Z 4
_cell_length_a 17.653(4)
_cell_length_b 43.763(11)
_cell_length_c 18.317(5)
_cell_measurement_reflns_used 8538
_cell_measurement_temperature 173
_cell_measurement_theta_max 27.40
_cell_measurement_theta_min 3.00
_cell_volume 13790(6)
_computing_cell_refinement 'CrystalClear-SM Expert 2.1 b29'
_computing_data_collection 'CrystalClear-SM Expert 2.1 b29 (Rigaku, 2013)'
_computing_data_reduction 'CrystalClear-SM Expert 2.1 b29'
_computing_molecular_graphics 'CrystalStructure 4.1'
_computing_publication_material 'CrystalStructure 4.1 (Rigaku, 2014)'
_computing_structure_refinement 'SHELXL2013 (Sheldrick, 2008)'
_computing_structure_solution 'SHELXS2013 (Sheldrick, 2008)'
_diffrn_ambient_temperature 173
_diffrn_detector_area_resol_mean 5.814
_diffrn_measured_fraction_theta_full 0.981
_diffrn_measured_fraction_theta_max 0.969
_diffrn_measurement_device_type 'Rigaku XtaLAB P200'
_diffrn_measurement_method \w
_diffrn_radiation_type 'Mo K\a'
_diffrn_radiation_wavelength 0.71075
_diffrn_reflns_av_R_equivalents 0.1976
_diffrn_reflns_Laue_measured_fraction_full 0.981
_diffrn_reflns_Laue_measured_fraction_max 0.969
_diffrn_reflns_limit_h_max 22
_diffrn_reflns_limit_h_min -22
_diffrn_reflns_limit_k_max 56
_diffrn_reflns_limit_k_min -56
_diffrn_reflns_limit_l_max 23
_diffrn_reflns_limit_l_min -23
_diffrn_reflns_number 126310
_diffrn_reflns_point_group_measured_fraction_full 0.981
_diffrn_reflns_point_group_measured_fraction_max 0.969
_diffrn_reflns_theta_full 25.242
_diffrn_reflns_theta_max 27.529
_diffrn_reflns_theta_min 3.013
_diffrn_standards_number 0
_exptl_absorpt_coefficient_mu 0.815
_exptl_absorpt_correction_T_max 0.850
_exptl_absorpt_correction_T_min 0.585
_exptl_absorpt_correction_type multi-scan
_exptl_absorpt_process_details 'REQAB (Rigaku, 1998)'
_exptl_crystal_colour Brown
_exptl_crystal_density_diffrn 1.110
_exptl_crystal_density_method 'not measured'
_exptl_crystal_description rhombic
_exptl_crystal_F_000 4708.00
_exptl_crystal_size_max 0.200
_exptl_crystal_size_mid 0.200
_exptl_crystal_size_min 0.200
_refine_diff_density_max 3.51
_refine_diff_density_min -0.75
_refine_ls_extinction_method none
_refine_ls_goodness_of_fit_ref 0.951
_refine_ls_hydrogen_treatment constr
_refine_ls_number_parameters 1324
_refine_ls_number_reflns 30781
_refine_ls_number_restraints 45
_refine_ls_R_factor_all 0.1824
_refine_ls_R_factor_gt 0.0987
_refine_ls_shift/su_max 0.003
_refine_ls_structure_factor_coef Fsqd
_refine_ls_weighting_details 'w = 1/[\s^2^(Fo^2^)+(0.1569P)^2^+0.0000P] where P=(Fo^2^+2Fc^2^)/3'
_refine_ls_weighting_scheme calc
_refine_ls_wR_factor_gt 0.2487
_refine_ls_wR_factor_ref 0.2979
_reflns_number_gt 13532
_reflns_number_total 30781
_reflns_threshold_expression F^2^>2.0\s(F^2^)
_cod_data_source_file c7ce01138e2.cif
_cod_data_source_block CuNaph-CuTPyP
_cod_database_code 7228821
_shelxl_res_file
;

    shelxl.res created by SHELXL-2014/7

TITL CuNaph-TPyP+Naph
CELL  0.71075 17.65300 43.76300 18.31700 90.00000 102.96700 90.00000
ZERR  4 0.00400 0.01100 0.00500 0.00000 0.00300 0.00000
LATT 1
SYMM    -X, .50+Y, .50-Z
SFAC CU C N O H
UNIT 20 512 32 64 320
L.S. 20
FMAP 2
PLAN -20
WPDB -2
HTAB
BOND $H
CONF
LIST 4
TEMP -100.0
ACTA
SIZE 0.200 0.200 0.200
 
eadp C101 C102 C103 C104 C105 C106
sadi 0.02 C101 C102 C102 C103 C103 C104 C104 C105 C105 C106 C106 C101
 
eadp C79 C80 C81 C82 C83 C84
sadi 0.02 C79 C80 C80 C81 C81 C82 C82 C83 C83 C84 C84 C79
 
eadp C90 C91 C92 C93 C94 C95
sadi 0.02 C90 C91 C91 C92 C92 C93 C93 C94 C94 C95 C95 C90
 
ABIN
WGHT    0.156900
FVAR       0.01683
CU1   1    0.495419    0.813883    0.335873    11.00000    0.05093    0.01515 =
         0.04471   -0.00301   -0.01827    0.00342
CU2   1    0.039386    0.815045   -0.091306    11.00000    0.04494    0.05289 =
         0.05221    0.00185   -0.01561   -0.00726
CU3   1    0.447208    1.094409    0.253014    11.00000    0.06485    0.01592 =
         0.06884    0.00434    0.00373   -0.00100
CU4   1    0.481021    1.039012    0.307175    11.00000    0.06249    0.01640 =
         0.07518    0.00570    0.00428   -0.00028
CU5   1   -0.078348    0.818944   -0.213115    11.00000    0.04638    0.06853 =
         0.05329   -0.00511   -0.01460   -0.00277
O1    4    0.367105    1.093728    0.309402    11.00000    0.08257    0.01782 =
         0.09037   -0.00791   -0.01464    0.00427
O2    4    0.384117    1.043674    0.340860    11.00000    0.08228    0.01730 =
         0.08221   -0.00823    0.00931   -0.00699
O3    4    0.376741    1.077526    0.163719    11.00000    0.07455    0.02685 =
         0.07247    0.00802   -0.00228    0.00593
O4    4    0.419872    1.030656    0.202541    11.00000    0.07651    0.02783 =
         0.07231    0.00707   -0.00414   -0.00062
O5    4    0.534280    1.084596    0.205644    11.00000    0.07589    0.03114 =
         0.08538    0.01422    0.01368   -0.00591
O6    4    0.573809    1.040782    0.266590    11.00000    0.08015    0.02562 =
         0.08244    0.00293    0.00078    0.00718
O7    4    0.523757    1.105109    0.344703    11.00000    0.07751    0.03088 =
         0.06711    0.00268   -0.00172   -0.01033
O8    4    0.538042    1.059068    0.400233    11.00000    0.07904    0.03767 =
         0.06980    0.01463   -0.00191   -0.01478
O9    4   -0.055761    0.821239   -0.047501    11.00000    0.05668    0.08304 =
         0.05810   -0.00774   -0.00144   -0.01279
O10   4   -0.151566    0.821600   -0.151720    11.00000    0.06861    0.07290 =
         0.05802    0.00031   -0.02049   -0.00620
O11   4    0.024563    0.771151   -0.086409    11.00000    0.06553    0.05200 =
         0.06687    0.00579   -0.02037   -0.01257
O12   4   -0.070532    0.772856   -0.190938    11.00000    0.06839    0.06769 =
         0.06275    0.00067   -0.02271   -0.01077
O13   4    0.100456    0.809088   -0.172040    11.00000    0.05142    0.06842 =
         0.07416    0.00663   -0.01851    0.00534
O14   4   -0.002694    0.815808   -0.269357    11.00000    0.05908    0.08548 =
         0.07194    0.01423   -0.03146    0.00382
O15   4    0.048195    0.858834   -0.100301    11.00000    0.05197    0.05091 =
         0.08272    0.00171   -0.01664   -0.00173
O16   4   -0.056545    0.863982   -0.193900    11.00000    0.06042    0.06183 =
         0.07254   -0.00290   -0.02214    0.00147
N1    3    0.557680    0.846362    0.398295    11.00000    0.04860    0.01633 =
         0.04680   -0.00244   -0.01127    0.01085
N2    3    0.566382    0.781807    0.393071    11.00000    0.05244    0.02279 =
         0.03985   -0.00356   -0.01228    0.00653
N3    3    0.436157    0.781473    0.268809    11.00000    0.06071    0.01937 =
         0.05196   -0.00541   -0.02242    0.00464
N4    3    0.422766    0.845738    0.280641    11.00000    0.04773    0.02074 =
         0.04785    0.00074   -0.01709    0.00147
N5    3    0.489337    0.990546    0.328829    11.00000    0.06324    0.01970 =
         0.05372    0.00220    0.00658   -0.00076
N6    3    0.832173    0.817040    0.684882    11.00000    0.05364    0.04290 =
         0.04874   -0.00899   -0.00529    0.00667
N7    3    0.557214    0.641036    0.284759    11.00000    0.07382    0.02147 =
         0.06790   -0.00775    0.00783    0.00618
N8    3    0.134247    0.814919    0.004727    11.00000    0.04890    0.04865 =
         0.04839    0.00993   -0.01807   -0.01137
C1    2    0.651383    0.814492    0.487060    11.00000    0.04879    0.02809 =
         0.04099   -0.00116   -0.01641    0.00672
C2    2    0.626205    0.786139    0.454599    11.00000    0.05380    0.02175 =
         0.04362   -0.00158   -0.01030    0.01007
C3    2    0.663198    0.757595    0.478907    11.00000    0.06144    0.02691 =
         0.05166   -0.00189   -0.02453    0.00892
AFIX  43
H3    5    0.704811    0.754487    0.521183    11.00000   -1.20000
AFIX   0
C4    2    0.627945    0.735981    0.430607    11.00000    0.06942    0.01873 =
         0.06551   -0.00602   -0.02501    0.00952
AFIX  43
H4    5    0.640990    0.714903    0.431471    11.00000   -1.20000
AFIX   0
C5    2    0.566396    0.751049    0.377171    11.00000    0.05523    0.02007 =
         0.04972   -0.00372   -0.00772    0.00566
C6    2    0.517184    0.736732    0.317588    11.00000    0.06634    0.01133 =
         0.04917   -0.00189   -0.01147    0.00320
C7    2    0.456116    0.750688    0.266937    11.00000    0.06428    0.02339 =
         0.04907   -0.00790   -0.00773    0.00301
C8    2    0.405112    0.735816    0.205566    11.00000    0.10173    0.02147 =
         0.06015   -0.00728   -0.02650    0.00603
AFIX  43
H8    5    0.407298    0.714974    0.191684    11.00000   -1.20000
AFIX   0
C9    2    0.352891    0.756955    0.170687    11.00000    0.08222    0.02982 =
         0.06717   -0.00913   -0.02860   -0.00554
AFIX  43
H9    5    0.311941    0.753645    0.127945    11.00000   -1.20000
AFIX   0
C10   2    0.371373    0.785415    0.210848    11.00000    0.06212    0.02567 =
         0.05567   -0.00737   -0.01893   -0.01145
C11   2    0.332457    0.812771    0.192450    11.00000    0.05466    0.02848 =
         0.05366    0.00055   -0.02268   -0.00032
C12   2    0.355358    0.841019    0.227773    11.00000    0.04841    0.02553 =
         0.04642    0.00517   -0.01479    0.00175
C13   2    0.313752    0.869378    0.210264    11.00000    0.04657    0.03784 =
         0.05159    0.00351   -0.02105    0.00578
AFIX  43
H13   5    0.264227    0.872051    0.177514    11.00000   -1.20000
AFIX   0
C14   2    0.358878    0.891411    0.249479    11.00000    0.05682    0.02910 =
         0.05347    0.00480   -0.00599    0.00647
AFIX  43
H14   5    0.347687    0.912663    0.248283    11.00000   -1.20000
AFIX   0
C15   2    0.426723    0.876847    0.293212    11.00000    0.05401    0.01423 =
         0.04592    0.00261   -0.00566    0.00577
C16   2    0.486626    0.891968    0.341602    11.00000    0.05087    0.01466 =
         0.04727   -0.00129   -0.00502    0.00291
C17   2    0.547983    0.877915    0.391356    11.00000    0.04536    0.01959 =
         0.05104   -0.00461   -0.00784    0.00437
C18   2    0.607417    0.893267    0.445614    11.00000    0.06034    0.01675 =
         0.07919   -0.00748   -0.02423   -0.00298
AFIX  43
H18   5    0.614269    0.914747    0.450962    11.00000   -1.20000
AFIX   0
C19   2    0.651451    0.871809    0.487325    11.00000    0.06482    0.02226 =
         0.06712   -0.01355   -0.03051   -0.00276
AFIX  43
H19   5    0.694313    0.875271    0.528234    11.00000   -1.20000
AFIX   0
C20   2    0.621574    0.842667    0.458473    11.00000    0.04692    0.01914 =
         0.05591   -0.00818   -0.01220    0.00373
C21   2    0.716621    0.814656    0.555043    11.00000    0.04839    0.02536 =
         0.04844   -0.01058   -0.01211    0.00672
C22   2    0.790683    0.821027    0.553609    11.00000    0.07530    0.09909 =
         0.05675    0.02398   -0.00383   -0.00051
AFIX  43
H22   5    0.803666    0.824945    0.506883    11.00000   -1.20000
AFIX   0
C23   2    0.849529    0.822039    0.619639    11.00000    0.04703    0.09712 =
         0.07172    0.01163   -0.00311   -0.00526
AFIX  43
H23   5    0.901651    0.826317    0.617158    11.00000   -1.20000
AFIX   0
C24   2    0.759647    0.811357    0.687796    11.00000    0.03506    0.15537 =
         0.05599   -0.02020   -0.00076   -0.01661
AFIX  43
H24   5    0.747352    0.808386    0.735199    11.00000   -1.20000
AFIX   0
C25   2    0.701037    0.809603    0.623870    11.00000    0.04546    0.14918 =
         0.06047   -0.00827   -0.00774   -0.01459
AFIX  43
H25   5    0.649558    0.804857    0.627698    11.00000   -1.20000
AFIX   0
C26   2    0.531020    0.702886    0.306150    11.00000    0.06451    0.01659 =
         0.05249   -0.01025   -0.00878    0.00144
C27   2    0.504895    0.680921    0.346042    11.00000    0.12330    0.02965 =
         0.08304   -0.01046    0.04692   -0.00018
AFIX  43
H27   5    0.476327    0.686237    0.382393    11.00000   -1.20000
AFIX   0
C28   2    0.520097    0.650614    0.333506    11.00000    0.12735    0.02181 =
         0.08081    0.00483    0.02260   -0.00112
AFIX  43
H28   5    0.501803    0.635690    0.363065    11.00000   -1.20000
AFIX   0
C29   2    0.585109    0.662183    0.248433    11.00000    0.14101    0.01850 =
         0.18824   -0.01229    0.08700   -0.00931
AFIX  43
H29   5    0.614042    0.656010    0.213048    11.00000   -1.20000
AFIX   0
C30   2    0.575035    0.693580    0.258366    11.00000    0.12641    0.02691 =
         0.15784   -0.00819    0.08137   -0.01193
AFIX  43
H30   5    0.598687    0.708119    0.232019    11.00000   -1.20000
AFIX   0
C31   2    0.262953    0.812884    0.126295    11.00000    0.05570    0.03948 =
         0.04290    0.00144   -0.01876   -0.00241
C32   2    0.196911    0.795800    0.126928    11.00000    0.06806    0.04628 =
         0.06127    0.00909   -0.02301   -0.01273
AFIX  43
H32   5    0.194039    0.783269    0.168571    11.00000   -1.20000
AFIX   0
C33   2    0.134894    0.797542    0.064740    11.00000    0.05284    0.05293 =
         0.06565    0.00498   -0.01553   -0.01575
AFIX  43
H33   5    0.090097    0.785563    0.065091    11.00000   -1.20000
AFIX   0
C34   2    0.197886    0.831726    0.005878    11.00000    0.05385    0.05984 =
         0.05186    0.01832   -0.01614   -0.00441
AFIX  43
H34   5    0.198938    0.844437   -0.035926    11.00000   -1.20000
AFIX   0
C35   2    0.261584    0.831433    0.064602    11.00000    0.05536    0.05127 =
         0.05094    0.00384   -0.01776   -0.01527
AFIX  43
H35   5    0.305057    0.844009    0.063043    11.00000   -1.20000
AFIX   0
C36   2    0.487270    0.926706    0.338995    11.00000    0.04348    0.01833 =
         0.04390   -0.00069   -0.00233    0.00416
C37   2    0.502411    0.941001    0.276047    11.00000    0.08500    0.02727 =
         0.05917    0.00290    0.01660    0.01050
AFIX  43
H37   5    0.511809    0.929452    0.235061    11.00000   -1.20000
AFIX   0
C38   2    0.503358    0.972858    0.275011    11.00000    0.09000    0.03721 =
         0.06754    0.02285    0.02748    0.00389
AFIX  43
H38   5    0.514957    0.982548    0.232406    11.00000   -1.20000
AFIX   0
C39   2    0.474466    0.976173    0.388652    11.00000    0.08020    0.02092 =
         0.06390   -0.00460    0.00361    0.00879
AFIX  43
H39   5    0.463635    0.988151    0.428352    11.00000   -1.20000
AFIX   0
C40   2    0.474160    0.944730    0.395261    11.00000    0.07744    0.02402 =
         0.05591    0.00960    0.01911    0.00671
AFIX  43
H40   5    0.464710    0.935648    0.439480    11.00000   -1.20000
AFIX   0
C41   2    0.070999    0.811125   -0.244084    11.00000    0.05923    0.05484 =
         0.06498    0.00735   -0.00342   -0.01184
C42   2    0.121120    0.808588   -0.297742    11.00000    0.05903    0.04119 =
         0.06411    0.00304   -0.01260    0.00569
C43   2    0.096914    0.790499   -0.360891    11.00000    0.06052    0.05279 =
         0.06526   -0.00958   -0.00790   -0.00140
AFIX  43
H43   5    0.049181    0.779748   -0.366685    11.00000   -1.20000
AFIX   0
C44   2    0.138416    0.787375   -0.415276    11.00000    0.09977    0.06409 =
         0.07800    0.00730    0.01946    0.00603
AFIX  43
H44   5    0.119877    0.774385   -0.457017    11.00000   -1.20000
AFIX   0
C45   2    0.208330    0.803393   -0.409196    11.00000    0.10710    0.06922 =
         0.09394    0.02803    0.03721    0.03780
AFIX  43
H45   5    0.237391    0.801442   -0.446766    11.00000   -1.20000
AFIX   0
C46   2    0.235450    0.822785   -0.345464    11.00000    0.06785    0.04220 =
         0.08575    0.01215    0.01121    0.00985
C47   2    0.302968    0.840301   -0.338664    11.00000    0.08020    0.05846 =
         0.12034    0.03963    0.03682    0.00155
AFIX  43
H47   5    0.331264    0.839095   -0.376990    11.00000   -1.20000
AFIX   0
C48   2    0.329157    0.858741   -0.279916    11.00000    0.08149    0.06250 =
         0.16171    0.02050    0.02103   -0.01615
AFIX  43
H48   5    0.375855    0.870006   -0.276303    11.00000   -1.20000
AFIX   0
C49   2    0.287469    0.861169   -0.224726    11.00000    0.08142    0.05415 =
         0.14115    0.00457    0.01556   -0.02036
AFIX  43
H49   5    0.306574    0.874027   -0.182856    11.00000   -1.20000
AFIX   0
C50   2    0.220606    0.845856   -0.228542    11.00000    0.06356    0.05564 =
         0.08317   -0.00124    0.00149   -0.00779
AFIX  43
H50   5    0.192247    0.849024   -0.190820    11.00000   -1.20000
AFIX   0
C51   2    0.191504    0.825079   -0.287658    11.00000    0.04891    0.04541 =
         0.06490    0.02018    0.00133    0.00320
C52   2   -0.028991    0.758896   -0.136337    11.00000    0.06318    0.06382 =
         0.06906   -0.00159   -0.00301   -0.00196
C53   2   -0.043007    0.725230   -0.126701    11.00000    0.08442    0.05068 =
         0.08230   -0.00179   -0.01442   -0.01295
C54   2    0.024456    0.707274   -0.104589    11.00000    0.12616    0.05866 =
         0.16906    0.01024   -0.05362   -0.01076
AFIX  43
H54   5    0.074147    0.716731   -0.095069    11.00000   -1.20000
AFIX   0
C55   2    0.018663    0.674502   -0.096250    11.00000    0.16717    0.07236 =
         0.20632    0.00449   -0.06417    0.00750
AFIX  43
H55   5    0.063797    0.662219   -0.080834    11.00000   -1.20000
AFIX   0
C56   2   -0.055342    0.661620   -0.111609    11.00000    0.20336    0.08056 =
         0.14562   -0.00363   -0.02319   -0.04562
AFIX  43
H56   5   -0.059672    0.640092   -0.107248    11.00000   -1.20000
AFIX   0
C57   2   -0.124672    0.678990   -0.133450    11.00000    0.12955    0.08196 =
         0.10409    0.00278    0.00669   -0.03245
C58   2   -0.198442    0.665345   -0.147617    11.00000    0.19026    0.10531 =
         0.10350   -0.01692    0.01854   -0.07774
AFIX  43
H58   5   -0.202436    0.643815   -0.143025    11.00000   -1.20000
AFIX   0
C59   2   -0.263310    0.682057   -0.167474    11.00000    0.15470    0.15866 =
         0.10738   -0.03681    0.03495   -0.08078
AFIX  43
H59   5   -0.312771    0.672455   -0.180584    11.00000   -1.20000
AFIX   0
C60   2   -0.256974    0.714049   -0.168592    11.00000    0.11071    0.12918 =
         0.11383   -0.04228    0.02256   -0.04625
AFIX  43
H60   5   -0.303109    0.725979   -0.178888    11.00000   -1.20000
AFIX   0
C61   2   -0.187013    0.728522   -0.155428    11.00000    0.08751    0.10534 =
         0.07765   -0.02907    0.02373   -0.02192
AFIX  43
H61   5   -0.185371    0.750206   -0.156946    11.00000   -1.20000
AFIX   0
C62   2   -0.119391    0.712425   -0.140130    11.00000    0.10693    0.07374 =
         0.06888   -0.00897    0.00432   -0.01937
C63   2   -0.127752    0.821990   -0.081603    11.00000    0.05884    0.05014 =
         0.06854    0.00456   -0.01981   -0.01531
C64   2   -0.186568    0.824310   -0.032699    11.00000    0.04631    0.05530 =
         0.07151   -0.00834    0.00212   -0.01267
C65   2   -0.243468    0.846118   -0.050961    11.00000    0.05711    0.04635 =
         0.08087   -0.00098   -0.00442   -0.00137
AFIX  43
H65   5   -0.248697    0.857711   -0.095664    11.00000   -1.20000
AFIX   0
C66   2   -0.294234    0.851134   -0.002467    11.00000    0.07095    0.06303 =
         0.14393   -0.01921    0.02007   -0.00542
AFIX  43
H66   5   -0.332981    0.866538   -0.014195    11.00000   -1.20000
AFIX   0
C67   2   -0.288135    0.833765    0.062311    11.00000    0.10406    0.06897 =
         0.08642   -0.00745    0.02453   -0.02531
AFIX  43
H67   5   -0.321270    0.837701    0.095556    11.00000   -1.20000
AFIX   0
C68   2   -0.232691    0.810482    0.077800    11.00000    0.07475    0.05802 =
         0.06537   -0.01403    0.00444   -0.01770
C69   2   -0.224967    0.792140    0.142464    11.00000    0.09662    0.08001 =
         0.06474    0.00021    0.00664   -0.02029
AFIX  43
H69   5   -0.257089    0.796229    0.176558    11.00000   -1.20000
AFIX   0
C70   2   -0.173703    0.769141    0.157199    11.00000    0.09606    0.09446 =
         0.08311    0.00108   -0.00525   -0.02374
AFIX  43
H70   5   -0.171180    0.756855    0.200437    11.00000   -1.20000
AFIX   0
C71   2   -0.124511    0.763165    0.110003    11.00000    0.07106    0.08644 =
         0.09868    0.02913   -0.00998   -0.01642
AFIX  43
H71   5   -0.088705    0.746713    0.121489    11.00000   -1.20000
AFIX   0
C72   2   -0.125825    0.779962    0.048243    11.00000    0.06772    0.05079 =
         0.07490    0.01080   -0.00707   -0.01091
AFIX  43
H72   5   -0.091385    0.775286    0.016719    11.00000   -1.20000
AFIX   0
C73   2   -0.179888    0.805215    0.029869    11.00000    0.06709    0.04525 =
         0.05998   -0.00482   -0.01319   -0.02019
C74   2   -0.002927    0.875006   -0.142531    11.00000    0.04376    0.05745 =
         0.07232    0.00646    0.00189   -0.00282
C75   2    0.002756    0.908800   -0.134671    11.00000    0.05059    0.06365 =
         0.09454    0.00124   -0.00298    0.00108
C76   2   -0.021925    0.926581   -0.196714    11.00000    0.08163    0.06379 =
         0.13568    0.02705   -0.00974   -0.00024
AFIX  43
H76   5   -0.043087    0.917017   -0.243394    11.00000   -1.20000
AFIX   0
C77   2   -0.016942    0.958514   -0.193515    11.00000    0.10000    0.06842 =
         0.20917    0.02297   -0.02261    0.02784
AFIX  43
H77   5   -0.036437    0.970381   -0.237111    11.00000   -1.20000
AFIX   0
C78   2    0.014794    0.971944   -0.129985    11.00000    0.09249    0.06784 =
         0.26546    0.00130    0.02547    0.00439
AFIX  43
H78   5    0.020968    0.993511   -0.129619    11.00000   -1.20000
AFIX   0
C79   2    0.040963    0.955341   -0.060087    11.00000    0.07557    0.11205 =
         0.15067   -0.06034    0.00782   -0.00150
C80   2    0.072357    0.971421    0.006164    11.00000    0.07557    0.11205 =
         0.15067   -0.06034    0.00782   -0.00150
AFIX  43
H80   5    0.075402    0.993094    0.006028    11.00000   -1.20000
AFIX   0
C81   2    0.098149    0.955476    0.070105    11.00000    0.07557    0.11205 =
         0.15067   -0.06034    0.00782   -0.00150
AFIX  43
H81   5    0.122908    0.965938    0.114503    11.00000   -1.20000
AFIX   0
C82   2    0.088914    0.924009    0.071710    11.00000    0.07557    0.11205 =
         0.15067   -0.06034    0.00782   -0.00150
AFIX  43
H82   5    0.102667    0.913573    0.118289    11.00000   -1.20000
AFIX   0
C83   2    0.059917    0.907362    0.006538    11.00000    0.07557    0.11205 =
         0.15067   -0.06034    0.00782   -0.00150
AFIX  43
H83   5    0.056638    0.885708    0.007776    11.00000   -1.20000
AFIX   0
C84   2    0.035484    0.923598   -0.061548    11.00000    0.07557    0.11205 =
         0.15067   -0.06034    0.00782   -0.00150
C85   2    0.580848    1.062093    0.220467    11.00000    0.07190    0.02451 =
         0.09033   -0.01183    0.01835    0.00078
C86   2    0.647650    1.060958    0.183596    11.00000    0.06841    0.03067 =
         0.15990   -0.03055    0.04585   -0.00984
C87   2    0.720028    1.052320    0.225117    11.00000    0.06467    0.09086 =
         0.16614   -0.04831    0.04206   -0.00819
AFIX  43
H87   5    0.723562    1.045596    0.275083    11.00000   -1.20000
AFIX   0
C88   2    0.786724    1.052827    0.198996    11.00000    0.09545    0.12632 =
         0.26451   -0.08552    0.06157   -0.03001
AFIX  43
H88   5    0.833988    1.045562    0.229668    11.00000   -1.20000
AFIX   0
C89   2    0.785647    1.063172    0.132620    11.00000    0.15923    0.10640 =
         0.29176   -0.05088    0.13218   -0.03605
AFIX  43
H89   5    0.833548    1.064908    0.117505    11.00000   -1.20000
AFIX   0
C90   2    0.714273    1.072330    0.079693    11.00000    0.27906    0.06051 =
         0.15017   -0.01542    0.13099   -0.02852
C91   2    0.706015    1.081526    0.004507    11.00000    0.27906    0.06051 =
         0.15017   -0.01542    0.13099   -0.02852
AFIX  43
H91   5    0.751185    1.082711   -0.015427    11.00000   -1.20000
AFIX   0
C92   2    0.633849    1.089000   -0.042092    11.00000    0.27906    0.06051 =
         0.15017   -0.01542    0.13099   -0.02852
AFIX  43
H92   5    0.631803    1.095315   -0.092119    11.00000   -1.20000
AFIX   0
C93   2    0.564102    1.087370   -0.016472    11.00000    0.27906    0.06051 =
         0.15017   -0.01542    0.13099   -0.02852
AFIX  43
H93   5    0.514724    1.091785   -0.047841    11.00000   -1.20000
AFIX   0
C94   2    0.573332    1.078778    0.058443    11.00000    0.27906    0.06051 =
         0.15017   -0.01542    0.13099   -0.02852
AFIX  43
H94   5    0.527689    1.077733    0.077661    11.00000   -1.20000
AFIX   0
C95   2    0.644819    1.071468    0.108432    11.00000    0.27906    0.06051 =
         0.15017   -0.01542    0.13099   -0.02852
C96   2    0.382991    1.048929    0.153982    11.00000    0.06470    0.03034 =
         0.07667   -0.00260    0.00147    0.00393
C97   2    0.350032    1.036053    0.076598    11.00000    0.08924    0.03428 =
         0.07472    0.00101   -0.01244   -0.00476
C98   2    0.396561    1.015116    0.049342    11.00000    0.11710    0.04840 =
         0.08512   -0.01559   -0.00121    0.01476
AFIX  43
H98   5    0.445753    1.009358    0.079117    11.00000   -1.20000
AFIX   0
C99   2    0.370062    1.002648   -0.022405    11.00000    0.20266    0.07207 =
         0.12135   -0.03169    0.01210    0.03046
AFIX  43
H99   5    0.401746    0.988414   -0.041010    11.00000   -1.20000
AFIX   0
C100  2    0.300542    1.010510   -0.065295    11.00000    0.16212    0.09547 =
         0.09042   -0.01298   -0.00591    0.00854
AFIX  43
H100  5    0.284489    1.001934   -0.113963    11.00000   -1.20000
AFIX   0
C101  2    0.250897    1.031183   -0.039745    11.00000    0.09621    0.07927 =
         0.10972    0.00671   -0.01966   -0.01467
C102  2    0.175592    1.038940   -0.082810    11.00000    0.09621    0.07927 =
         0.10972    0.00671   -0.01966   -0.01467
AFIX  43
H102  5    0.157120    1.029754   -0.130478    11.00000   -1.20000
AFIX   0
C103  2    0.129545    1.059428   -0.056455    11.00000    0.09621    0.07927 =
         0.10972    0.00671   -0.01966   -0.01467
AFIX  43
H103  5    0.079303    1.064021   -0.085841    11.00000   -1.20000
AFIX   0
C104  2    0.155098    1.073652    0.012693    11.00000    0.09621    0.07927 =
         0.10972    0.00671   -0.01966   -0.01467
AFIX  43
H104  5    0.123140    1.088583    0.028507    11.00000   -1.20000
AFIX   0
C105  2    0.227028    1.066329    0.059271    11.00000    0.09621    0.07927 =
         0.10972    0.00671   -0.01966   -0.01467
AFIX  43
H105  5    0.242838    1.075292    0.107533    11.00000   -1.20000
AFIX   0
C106  2    0.276145    1.045147    0.032886    11.00000    0.09621    0.07927 =
         0.10972    0.00671   -0.01966   -0.01467
C107  2    0.347397    1.069531    0.339938    11.00000    0.05869    0.03310 =
         0.06864   -0.01976   -0.00414    0.00320
C108  2    0.279283    1.070429    0.374650    11.00000    0.05887    0.03680 =
         0.05892   -0.01461   -0.00844   -0.00167
C109  2    0.220383    1.091657    0.345140    11.00000    0.06065    0.05721 =
         0.06292   -0.01502   -0.00666    0.00025
AFIX  43
H109  5    0.225461    1.104138    0.304072    11.00000   -1.20000
AFIX   0
C110  2    0.155390    1.094675    0.374760    11.00000    0.06945    0.09596 =
         0.08981   -0.01723   -0.00254    0.00333
AFIX  43
H110  5    0.117656    1.109635    0.354087    11.00000   -1.20000
AFIX   0
C111  2    0.143181    1.077128    0.432266    11.00000    0.07223    0.12812 =
         0.11795   -0.00875    0.02617    0.02109
AFIX  43
H111  5    0.096895    1.079234    0.450094    11.00000   -1.20000
AFIX   0
C112  2    0.202926    1.054851    0.466299    11.00000    0.08227    0.10733 =
         0.09302   -0.00259    0.02450   -0.00193
C113  2    0.190310    1.037716    0.527770    11.00000    0.09479    0.18506 =
         0.14835    0.03338    0.05637    0.01865
AFIX  43
H113  5    0.144747    1.040315    0.546557    11.00000   -1.20000
AFIX   0
C114  2    0.249251    1.016281    0.560417    11.00000    0.13423    0.15832 =
         0.11610    0.03957    0.04261    0.00310
AFIX  43
H114  5    0.241906    1.003734    0.600584    11.00000   -1.20000
AFIX   0
C115  2    0.317357    1.013431    0.534436    11.00000    0.09069    0.08690 =
         0.08057    0.00852   -0.00312   -0.01313
AFIX  43
H115  5    0.356658    0.999677    0.558670    11.00000   -1.20000
AFIX   0
C116  2    0.328391    1.030068    0.474840    11.00000    0.07073    0.05463 =
         0.07562   -0.00883   -0.00238   -0.01130
AFIX  43
H116  5    0.374978    1.027435    0.457787    11.00000   -1.20000
AFIX   0
C117  2    0.270262    1.051849    0.436591    11.00000    0.05963    0.05658 =
         0.07444   -0.02502    0.00389   -0.01062
C118  2    0.552080    1.087386    0.398560    11.00000    0.06665    0.05356 =
         0.06727    0.00746    0.00694   -0.01160
C119  2    0.608420    1.101307    0.465221    11.00000    0.08142    0.07472 =
         0.06450    0.01295    0.00738   -0.03097
C120  2    0.668727    1.082519    0.501082    11.00000    0.09480    0.09527 =
         0.08161    0.03166   -0.01145   -0.03238
AFIX  43
H120  5    0.672870    1.062089    0.484887    11.00000   -1.20000
AFIX   0
C121  2    0.725010    1.094924    0.563738    11.00000    0.12893    0.16052 =
         0.10702    0.06056   -0.05013   -0.08319
AFIX  43
H121  5    0.764449    1.081941    0.591127    11.00000   -1.20000
AFIX   0
C122  2    0.723068    1.124299    0.584284    11.00000    0.15330    0.17531 =
         0.07147    0.01898   -0.01698   -0.10525
AFIX  43
H122  5    0.763571    1.131956    0.623181    11.00000   -1.20000
AFIX   0
C123  2    0.662228    1.144241    0.549549    11.00000    0.13931    0.13017 =
         0.05891   -0.01320    0.02773   -0.07242
C124  2    0.662083    1.173796    0.573559    11.00000    0.19074    0.13403 =
         0.08552   -0.04337    0.05269   -0.10641
AFIX  43
H124  5    0.700699    1.180744    0.615062    11.00000   -1.20000
AFIX   0
C125  2    0.605526    1.193208    0.536944    11.00000    0.15850    0.11903 =
         0.13878   -0.05846    0.07691   -0.08773
AFIX  43
H125  5    0.607659    1.214159    0.550841    11.00000   -1.20000
AFIX   0
C126  2    0.544276    1.182935    0.479226    11.00000    0.13167    0.08197 =
         0.18307   -0.05711    0.07467   -0.04697
AFIX  43
H126  5    0.503991    1.196558    0.456402    11.00000   -1.20000
AFIX   0
C127  2    0.543102    1.152804    0.455884    11.00000    0.08394    0.07341 =
         0.13228   -0.03982    0.04780   -0.02817
AFIX  43
H127  5    0.501194    1.145903    0.417343    11.00000   -1.20000
AFIX   0
C128  2    0.602108    1.132254    0.487644    11.00000    0.09545    0.07744 =
         0.06846   -0.01701    0.03473   -0.04922
HKLF 4
 
REM  CuNaph-TPyP+Naph
REM R1 =  0.0987 for   13532 Fo > 4sig(Fo)  and  0.1824 for all   30781 data
REM   1324 parameters refined using     45 restraints
 
END  
     
WGHT      0.1505      0.0000 

REM Instructions for potential hydrogen bonds
EQIV $1 x+1, y, z+1
HTAB C23 O14_$1
HTAB C24 O10_$1
EQIV $2 -x+1, y-1/2, -z+1/2
HTAB C28 O5_$2

REM Highest difference peak  3.509,  deepest hole -0.755,  1-sigma level  0.119
Q1    1   0.5414  0.8147  0.3105  11.00000  0.05    3.51
Q2    1   0.0850  0.8147 -0.1159  11.00000  0.05    2.11
Q3    1  -0.0330  0.8189 -0.2301  11.00000  0.05    1.85
Q4    1   0.4964  1.0942  0.2307  11.00000  0.05    1.85
Q5    1  -0.0005  0.8145 -0.0541  11.00000  0.05    1.82
Q6    1   0.5234  1.0392  0.2756  11.00000  0.05    1.79
Q7    1   0.4337  1.0394  0.3266  11.00000  0.05    1.79
Q8    1   0.3987  1.0947  0.2736  11.00000  0.05    1.73
Q9    1   0.4594  0.8145  0.3766  11.00000  0.05    1.34
Q10   1  -0.1107  0.8123 -0.1699  11.00000  0.05    1.34
Q11   1   0.6655  0.7857  0.4246  11.00000  0.05    0.56
Q12   1   0.6092  0.7834  0.3688  11.00000  0.05    0.56
Q13   1   0.7409  0.8162  0.5979  11.00000  0.05    0.55
Q14   1   0.3701  1.0926  0.3271  11.00000  0.05    0.55
Q15   1  -0.1767  0.7811  0.1112  11.00000  0.05    0.53
Q16   1   0.1426  0.8276 -0.2637  11.00000  0.05    0.51
Q17   1  -0.2221  0.8218  0.0169  11.00000  0.05    0.51
Q18   1  -0.1312  0.8191 -0.3359  11.00000  0.05    0.51
Q19   1   0.5472  1.0811  0.0657  11.00000  0.05    0.51
Q20   1   0.5301  0.9897  0.3087  11.00000  0.05    0.49
;
_platon_squeeze_void_probe_radius 1.20

loop_
_symmetry_equiv_pos_site_id
_space_group_symop_operation_xyz
1 +X,+Y,+Z
2 -X,1/2+Y,1/2-Z
3 -X,-Y,-Z
4 +X,1/2-Y,1/2+Z

loop_
_atom_site_label
_atom_site_type_symbol
_atom_site_fract_x
_atom_site_fract_y
_atom_site_fract_z
_atom_site_U_iso_or_equiv
_atom_site_adp_type
_atom_site_occupancy
_atom_site_site_symmetry_multiplicity
_atom_site_calc_flag
_atom_site_refinement_flags
Cu1 Cu 0.49542(4) 0.81388(2) 0.33587(4) 0.0415(2) Uani 1 4 d .
Cu2 Cu 0.03939(5) 0.81504(2) -0.09131(5) 0.0542(2) Uani 1 4 d .
Cu3 Cu 0.44721(5) 1.09441(2) 0.25301(5) 0.0516(2) Uani 1 4 d .
Cu4 Cu 0.48102(5) 1.03901(2) 0.30717(5) 0.0531(2) Uani 1 4 d .
Cu5 Cu -0.07835(5) 0.81894(2) -0.21312(5) 0.0601(3) Uani 1 4 d .
O1 O 0.3671(3) 1.09373(10) 0.3094(3) 0.0689(16) Uani 1 4 d .
O2 O 0.3841(3) 1.04367(9) 0.3409(3) 0.0620(14) Uani 1 4 d .
O3 O 0.3767(3) 1.07753(10) 0.1637(3) 0.0609(13) Uani 1 4 d .
O4 O 0.4199(3) 1.03066(10) 0.2025(3) 0.0622(14) Uani 1 4 d .
O5 O 0.5343(3) 1.08460(10) 0.2056(3) 0.0648(14) Uani 1 4 d .
O6 O 0.5738(3) 1.04078(10) 0.2666(3) 0.0655(14) Uani 1 4 d .
O7 O 0.5238(3) 1.10511(10) 0.3447(3) 0.0613(13) Uani 1 4 d .
O8 O 0.5380(3) 1.05907(11) 0.4002(3) 0.0651(14) Uani 1 4 d .
O9 O -0.0558(3) 0.82124(13) -0.0475(3) 0.0682(15) Uani 1 4 d .
O10 O -0.1516(3) 0.82160(12) -0.1517(3) 0.0720(16) Uani 1 4 d .
O11 O 0.0246(3) 0.77115(11) -0.0864(3) 0.0670(15) Uani 1 4 d .
O12 O -0.0705(3) 0.77286(12) -0.1909(3) 0.0722(16) Uani 1 4 d .
O13 O 0.1005(3) 0.80909(12) -0.1720(3) 0.0698(15) Uani 1 4 d .
O14 O -0.0027(3) 0.81581(13) -0.2694(3) 0.0794(18) Uani 1 4 d .
O15 O 0.0482(3) 0.85883(11) -0.1003(3) 0.0669(15) Uani 1 4 d .
O16 O -0.0565(3) 0.86398(12) -0.1939(3) 0.0708(15) Uani 1 4 d .
N1 N 0.5577(3) 0.84636(10) 0.3983(3) 0.0407(13) Uani 1 4 d .
N2 N 0.5664(3) 0.78181(10) 0.3931(3) 0.0419(13) Uani 1 4 d .
N3 N 0.4362(3) 0.78147(10) 0.2688(3) 0.0495(15) Uani 1 4 d .
N4 N 0.4228(3) 0.84574(10) 0.2806(3) 0.0432(13) Uani 1 4 d .
N5 N 0.4893(3) 0.99055(11) 0.3288(3) 0.0466(14) Uani 1 4 d .
N6 N 0.8322(3) 0.81704(12) 0.6849(3) 0.0511(15) Uani 1 4 d .
N7 N 0.5572(4) 0.64104(11) 0.2848(4) 0.0557(16) Uani 1 4 d .
N8 N 0.1343(3) 0.81492(13) 0.0047(3) 0.0532(15) Uani 1 4 d .
C1 C 0.6514(4) 0.81449(13) 0.4871(3) 0.0435(16) Uani 1 4 d .
C2 C 0.6262(4) 0.78614(12) 0.4546(3) 0.0431(16) Uani 1 4 d .
C3 C 0.6632(4) 0.75760(13) 0.4789(4) 0.0525(19) Uani 1 4 d .
C4 C 0.6279(4) 0.73598(13) 0.4306(4) 0.058(2) Uani 1 4 d .
C5 C 0.5664(4) 0.75105(12) 0.3772(4) 0.0447(16) Uani 1 4 d .
C6 C 0.5172(4) 0.73673(12) 0.3176(4) 0.0461(17) Uani 1 4 d .
C7 C 0.4561(4) 0.75069(13) 0.2669(4) 0.0488(17) Uani 1 4 d .
C8 C 0.4051(5) 0.73582(14) 0.2056(4) 0.068(2) Uani 1 4 d .
C9 C 0.3529(5) 0.75696(15) 0.1707(4) 0.067(2) Uani 1 4 d .
C10 C 0.3714(4) 0.78541(13) 0.2109(4) 0.0529(19) Uani 1 4 d .
C11 C 0.3325(4) 0.81277(13) 0.1925(4) 0.0511(18) Uani 1 4 d .
C12 C 0.3554(4) 0.84102(13) 0.2278(4) 0.0441(16) Uani 1 4 d .
C13 C 0.3137(4) 0.86938(14) 0.2103(4) 0.0504(18) Uani 1 4 d .
C14 C 0.3589(4) 0.89141(14) 0.2495(4) 0.0494(17) Uani 1 4 d .
C15 C 0.4267(4) 0.87685(12) 0.2932(3) 0.0407(15) Uani 1 4 d .
C16 C 0.4866(4) 0.89197(12) 0.3416(3) 0.0401(15) Uani 1 4 d .
C17 C 0.5480(4) 0.87792(12) 0.3914(4) 0.0416(15) Uani 1 4 d .
C18 C 0.6074(4) 0.89327(13) 0.4456(4) 0.058(2) Uani 1 4 d .
C19 C 0.6514(4) 0.87181(13) 0.4873(4) 0.059(2) Uani 1 4 d .
C20 C 0.6216(4) 0.84267(12) 0.4585(4) 0.0444(16) Uani 1 4 d .
C21 C 0.7166(4) 0.81466(13) 0.5550(4) 0.0443(17) Uani 1 4 d .
C22 C 0.7907(5) 0.8210(2) 0.5536(5) 0.080(3) Uani 1 4 d .
C23 C 0.8495(5) 0.8220(2) 0.6196(5) 0.075(2) Uani 1 4 d .
C24 C 0.7597(4) 0.8114(3) 0.6878(5) 0.084(3) Uani 1 4 d .
C25 C 0.7010(5) 0.8096(3) 0.6239(5) 0.088(3) Uani 1 4 d .
C26 C 0.5310(4) 0.70289(13) 0.3061(4) 0.0480(18) Uani 1 4 d .
C27 C 0.5049(6) 0.68092(15) 0.3460(5) 0.075(3) Uani 1 4 d .
C28 C 0.5201(6) 0.65061(16) 0.3335(5) 0.077(3) Uani 1 4 d .
C29 C 0.5851(7) 0.66218(17) 0.2484(7) 0.108(4) Uani 1 4 d .
C30 C 0.5750(6) 0.69358(17) 0.2584(7) 0.096(3) Uani 1 4 d .
C31 C 0.2630(4) 0.81288(14) 0.1263(4) 0.0507(18) Uani 1 4 d .
C32 C 0.1969(4) 0.79580(16) 0.1269(4) 0.064(2) Uani 1 4 d .
C33 C 0.1349(4) 0.79754(17) 0.0647(4) 0.062(2) Uani 1 4 d .
C34 C 0.1979(4) 0.83173(17) 0.0059(4) 0.060(2) Uani 1 4 d .
C35 C 0.2616(4) 0.83143(16) 0.0646(4) 0.0572(19) Uani 1 4 d .
C36 C 0.4873(3) 0.92671(12) 0.3390(3) 0.0371(14) Uani 1 4 d .
C37 C 0.5024(4) 0.94100(14) 0.2761(4) 0.0571(19) Uani 1 4 d .
C38 C 0.5034(5) 0.97286(16) 0.2750(5) 0.063(2) Uani 1 4 d .
C39 C 0.4745(4) 0.97617(14) 0.3887(4) 0.0570(19) Uani 1 4 d .
C40 C 0.4742(4) 0.94473(14) 0.3953(4) 0.0518(18) Uani 1 4 d .
C41 C 0.0710(5) 0.81113(17) -0.2441(5) 0.062(2) Uani 1 4 d .
C42 C 0.1211(4) 0.80859(16) -0.2977(4) 0.059(2) Uani 1 4 d .
C43 C 0.0969(5) 0.79050(17) -0.3609(5) 0.063(2) Uani 1 4 d .
C44 C 0.1384(6) 0.7874(2) -0.4153(6) 0.081(3) Uani 1 4 d .
C45 C 0.2083(7) 0.8034(2) -0.4092(6) 0.088(3) Uani 1 4 d .
C46 C 0.2354(5) 0.82279(17) -0.3455(5) 0.066(2) Uani 1 4 d .
C47 C 0.3030(6) 0.8403(2) -0.3387(7) 0.084(3) Uani 1 4 d .
C48 C 0.3292(6) 0.8587(2) -0.2799(8) 0.103(4) Uani 1 4 d .
C49 C 0.2875(6) 0.8612(2) -0.2247(7) 0.094(3) Uani 1 4 d .
C50 C 0.2206(5) 0.84586(18) -0.2285(5) 0.070(2) Uani 1 4 d .
C51 C 0.1915(4) 0.82508(16) -0.2877(4) 0.0549(19) Uani 1 4 d .
C52 C -0.0290(5) 0.75890(19) -0.1363(5) 0.068(2) Uani 1 4 d .
C53 C -0.0430(5) 0.72523(19) -0.1267(5) 0.078(3) Uani 1 4 d .
C54 C 0.0245(7) 0.7073(2) -0.1046(7) 0.132(5) Uani 1 4 d .
C55 C 0.0187(10) 0.6745(3) -0.0963(9) 0.165(7) Uani 1 4 d .
C56 C -0.0553(11) 0.6616(3) -0.1116(8) 0.153(6) Uani 1 4 d .
C57 C -0.1247(8) 0.6790(3) -0.1335(7) 0.108(4) Uani 1 4 d .
C58 C -0.1984(11) 0.6654(4) -0.1476(8) 0.135(6) Uani 1 4 d .
C59 C -0.2633(11) 0.6821(4) -0.1675(9) 0.139(6) Uani 1 4 d .
C60 C -0.2570(7) 0.7140(3) -0.1686(7) 0.118(4) Uani 1 4 d .
C61 C -0.1870(6) 0.7285(3) -0.1554(5) 0.089(3) Uani 1 4 d .
C62 C -0.1194(7) 0.7124(2) -0.1401(5) 0.086(3) Uani 1 4 d .
C63 C -0.1278(5) 0.82199(17) -0.0816(5) 0.065(2) Uani 1 4 d .
C64 C -0.1866(4) 0.82431(17) -0.0327(5) 0.059(2) Uani 1 4 d .
C65 C -0.2435(5) 0.84612(17) -0.0510(5) 0.065(2) Uani 1 4 d .
C66 C -0.2942(6) 0.8511(2) -0.0025(7) 0.093(3) Uani 1 4 d .
C67 C -0.2881(6) 0.8338(2) 0.0623(6) 0.086(3) Uani 1 4 d .
C68 C -0.2327(5) 0.81048(19) 0.0778(5) 0.068(2) Uani 1 4 d .
C69 C -0.2250(6) 0.7921(2) 0.1425(5) 0.082(3) Uani 1 4 d .
C70 C -0.1737(7) 0.7691(3) 0.1572(6) 0.095(3) Uani 1 4 d .
C71 C -0.1245(6) 0.7632(2) 0.1100(6) 0.090(3) Uani 1 4 d .
C72 C -0.1258(5) 0.77996(17) 0.0482(5) 0.068(2) Uani 1 4 d .
C73 C -0.1799(5) 0.80521(17) 0.0299(5) 0.062(2) Uani 1 4 d .
C74 C -0.0029(4) 0.87501(18) -0.1425(4) 0.060(2) Uani 1 4 d .
C75 C 0.0028(4) 0.9088(2) -0.1347(5) 0.073(2) Uani 1 4 d .
C76 C -0.0219(6) 0.9266(2) -0.1967(7) 0.099(3) Uani 1 4 d .
C77 C -0.0169(7) 0.9585(3) -0.1935(10) 0.135(5) Uani 1 4 d .
C78 C 0.0148(8) 0.9719(3) -0.1300(12) 0.144(6) Uani 1 4 d .
C79 C 0.0410(6) 0.9553(3) -0.0601(8) 0.1155(19) Uani 1 4 d .
C80 C 0.0724(6) 0.9714(3) 0.0062(6) 0.1155(19) Uani 1 4 d .
C81 C 0.0982(6) 0.9555(2) 0.0701(7) 0.1155(19) Uani 1 4 d .
C82 C 0.0889(6) 0.9240(3) 0.0717(7) 0.1155(19) Uani 1 4 d .
C83 C 0.0599(6) 0.9074(3) 0.0065(6) 0.1155(19) Uani 1 4 d .
C84 C 0.0355(6) 0.9236(3) -0.0616(7) 0.1155(19) Uani 1 4 d .
C85 C 0.5808(5) 1.06209(15) 0.2205(5) 0.062(2) Uani 1 4 d .
C86 C 0.6476(5) 1.06096(17) 0.1836(7) 0.083(3) Uani 1 4 d .
C87 C 0.7200(6) 1.0523(2) 0.2251(8) 0.105(4) Uani 1 4 d .
C88 C 0.7867(9) 1.0528(4) 0.1990(14) 0.159(8) Uani 1 4 d .
C89 C 0.7856(12) 1.0632(4) 0.1326(15) 0.173(9) Uani 1 4 d .
C90 C 0.7143(12) 1.0723(3) 0.0797(8) 0.150(3) Uani 1 4 d .
C91 C 0.7060(10) 1.0815(3) 0.0045(7) 0.150(3) Uani 1 4 d .
C92 C 0.6339(9) 1.0890(3) -0.0421(9) 0.150(3) Uani 1 4 d .
C93 C 0.5641(10) 1.0874(2) -0.0165(7) 0.150(3) Uani 1 4 d .
C94 C 0.5733(10) 1.0788(3) 0.0584(7) 0.150(3) Uani 1 4 d .
C95 C 0.6448(9) 1.0715(3) 0.1084(9) 0.150(3) Uani 1 4 d .
C96 C 0.3830(4) 1.04893(15) 0.1540(5) 0.060(2) Uani 1 4 d .
C97 C 0.3500(5) 1.03605(16) 0.0766(5) 0.071(2) Uani 1 4 d .
C98 C 0.3966(6) 1.01512(19) 0.0493(5) 0.087(3) Uani 1 4 d .
C99 C 0.3701(10) 1.0027(3) -0.0224(8) 0.136(5) Uani 1 4 d .
C100 C 0.3005(9) 1.0105(3) -0.0653(7) 0.121(4) Uani 1 4 d .
C101 C 0.2509(6) 1.0312(2) -0.0397(6) 0.1018(15) Uani 1 4 d .
C102 C 0.1756(5) 1.0389(2) -0.0828(6) 0.1018(15) Uani 1 4 d .
C103 C 0.1295(6) 1.0594(2) -0.0565(6) 0.1018(15) Uani 1 4 d .
C104 C 0.1551(6) 1.0737(2) 0.0127(6) 0.1018(15) Uani 1 4 d .
C105 C 0.2270(5) 1.0663(2) 0.0593(6) 0.1018(15) Uani 1 4 d .
C106 C 0.2762(6) 1.0452(2) 0.0329(6) 0.1018(15) Uani 1 4 d .
C107 C 0.3474(4) 1.06953(15) 0.3399(4) 0.056(2) Uani 1 4 d .
C108 C 0.2793(4) 1.07043(15) 0.3746(4) 0.0549(19) Uani 1 4 d .
C109 C 0.2204(5) 1.09166(18) 0.3451(5) 0.063(2) Uani 1 4 d .
C110 C 0.1554(6) 1.0947(3) 0.3748(6) 0.088(3) Uani 1 4 d .
C111 C 0.1432(6) 1.0771(3) 0.4323(7) 0.105(4) Uani 1 4 d .
C112 C 0.2029(6) 1.0549(3) 0.4663(6) 0.093(3) Uani 1 4 d .
C113 C 0.1903(8) 1.0377(4) 0.5278(9) 0.138(5) Uani 1 4 d .
C114 C 0.2493(9) 1.0163(4) 0.5604(7) 0.134(5) Uani 1 4 d .
C115 C 0.3174(7) 1.0134(2) 0.5344(6) 0.090(3) Uani 1 4 d .
C116 C 0.3284(5) 1.03007(18) 0.4748(5) 0.070(2) Uani 1 4 d .
C117 C 0.2703(5) 1.05185(18) 0.4366(5) 0.065(2) Uani 1 4 d .
C118 C 0.5521(5) 1.08739(18) 0.3986(5) 0.064(2) Uani 1 4 d .
C119 C 0.6084(5) 1.1013(2) 0.4652(5) 0.075(2) Uani 1 4 d .
C120 C 0.6687(6) 1.0825(3) 0.5011(5) 0.095(3) Uani 1 4 d .
C121 C 0.7250(8) 1.0949(4) 0.5637(7) 0.144(6) Uani 1 4 d .
C122 C 0.7231(9) 1.1243(4) 0.5843(7) 0.140(6) Uani 1 4 d .
C123 C 0.6622(8) 1.1442(3) 0.5495(6) 0.109(4) Uani 1 4 d .
C124 C 0.6621(11) 1.1738(4) 0.5736(8) 0.133(6) Uani 1 4 d .
C125 C 0.6055(10) 1.1932(4) 0.5369(9) 0.132(6) Uani 1 4 d .
C126 C 0.5443(8) 1.1829(3) 0.4792(8) 0.126(5) Uani 1 4 d .
C127 C 0.5431(6) 1.1528(2) 0.4559(7) 0.093(3) Uani 1 4 d .
C128 C 0.6021(6) 1.1323(2) 0.4876(5) 0.078(3) Uani 1 4 d .
H3 H 0.70481 0.75449 0.52118 0.0630 Uiso 1 4 calc R
H4 H 0.64099 0.7149 0.43147 0.0691 Uiso 1 4 calc R
H8 H 0.4073 0.71497 0.19168 0.0818 Uiso 1 4 calc R
H9 H 0.31194 0.75365 0.12795 0.0803 Uiso 1 4 calc R
H13 H 0.26423 0.87205 0.17751 0.0605 Uiso 1 4 calc R
H14 H 0.34769 0.91266 0.24828 0.0592 Uiso 1 4 calc R
H18 H 0.61427 0.91475 0.45096 0.0700 Uiso 1 4 calc R
H19 H 0.69431 0.87527 0.52823 0.0702 Uiso 1 4 calc R
H22 H 0.80367 0.82495 0.50688 0.0960 Uiso 1 4 calc R
H23 H 0.90165 0.82632 0.61716 0.0894 Uiso 1 4 calc R
H24 H 0.74735 0.80839 0.7352 0.1006 Uiso 1 4 calc R
H25 H 0.64956 0.80486 0.6277 0.1058 Uiso 1 4 calc R
H27 H 0.47633 0.68624 0.38239 0.0899 Uiso 1 4 calc R
H28 H 0.5018 0.63569 0.36306 0.0921 Uiso 1 4 calc R
H29 H 0.61404 0.65601 0.21305 0.1296 Uiso 1 4 calc R
H30 H 0.59869 0.70812 0.23202 0.1151 Uiso 1 4 calc R
H32 H 0.19404 0.78327 0.16857 0.0773 Uiso 1 4 calc R
H33 H 0.0901 0.78556 0.06509 0.0740 Uiso 1 4 calc R
H34 H 0.19894 0.84444 -0.03593 0.0715 Uiso 1 4 calc R
H35 H 0.30506 0.84401 0.06304 0.0686 Uiso 1 4 calc R
H37 H 0.51181 0.92945 0.23506 0.0685 Uiso 1 4 calc R
H38 H 0.51496 0.98255 0.23241 0.0760 Uiso 1 4 calc R
H39 H 0.46364 0.98815 0.42835 0.0684 Uiso 1 4 calc R
H40 H 0.46471 0.93565 0.43948 0.0622 Uiso 1 4 calc R
H43 H 0.04918 0.77975 -0.36668 0.0756 Uiso 1 4 calc R
H44 H 0.11988 0.77439 -0.45702 0.0968 Uiso 1 4 calc R
H45 H 0.23739 0.80144 -0.44677 0.1053 Uiso 1 4 calc R
H47 H 0.33126 0.83909 -0.37699 0.1009 Uiso 1 4 calc R
H48 H 0.37585 0.87001 -0.2763 0.1235 Uiso 1 4 calc R
H49 H 0.30657 0.87403 -0.18286 0.1125 Uiso 1 4 calc R
H50 H 0.19225 0.84902 -0.19082 0.0838 Uiso 1 4 calc R
H54 H 0.07415 0.71673 -0.09507 0.1579 Uiso 1 4 calc R
H55 H 0.0638 0.66222 -0.08083 0.1984 Uiso 1 4 calc R
H56 H -0.05967 0.64009 -0.10725 0.1836 Uiso 1 4 calc R
H58 H -0.20244 0.64382 -0.14303 0.1624 Uiso 1 4 calc R
H59 H -0.31277 0.67246 -0.18058 0.1672 Uiso 1 4 calc R
H60 H -0.30311 0.72598 -0.17889 0.1420 Uiso 1 4 calc R
H61 H -0.18537 0.75021 -0.15695 0.1072 Uiso 1 4 calc R
H65 H -0.2487 0.85771 -0.09566 0.0775 Uiso 1 4 calc R
H66 H -0.33298 0.86654 -0.01419 0.1119 Uiso 1 4 calc R
H67 H -0.32127 0.8377 0.09556 0.1032 Uiso 1 4 calc R
H69 H -0.25709 0.79623 0.17656 0.0987 Uiso 1 4 calc R
H70 H -0.17118 0.75686 0.20044 0.1142 Uiso 1 4 calc R
H71 H -0.08871 0.74671 0.12149 0.1080 Uiso 1 4 calc R
H72 H -0.09138 0.77529 0.01672 0.0817 Uiso 1 4 calc R
H76 H -0.04309 0.91702 -0.24339 0.1189 Uiso 1 4 calc R
H77 H -0.03644 0.97038 -0.23711 0.1619 Uiso 1 4 calc R
H78 H 0.02097 0.99351 -0.12962 0.1731 Uiso 1 4 calc R
H80 H 0.0754 0.99309 0.00603 0.1386 Uiso 1 4 calc R
H81 H 0.12291 0.96594 0.1145 0.1386 Uiso 1 4 calc R
H82 H 0.10267 0.91357 0.11829 0.1386 Uiso 1 4 calc R
H83 H 0.05664 0.88571 0.00778 0.1386 Uiso 1 4 calc R
H87 H 0.72356 1.0456 0.27508 0.1256 Uiso 1 4 calc R
H88 H 0.83399 1.04556 0.22967 0.1905 Uiso 1 4 calc R
H89 H 0.83355 1.06491 0.11751 0.2075 Uiso 1 4 calc R
H91 H 0.75119 1.08271 -0.01543 0.1802 Uiso 1 4 calc R
H92 H 0.6318 1.09532 -0.09212 0.1802 Uiso 1 4 calc R
H93 H 0.51472 1.09178 -0.04784 0.1802 Uiso 1 4 calc R
H94 H 0.52769 1.07773 0.07766 0.1802 Uiso 1 4 calc R
H98 H 0.44575 1.00936 0.07912 0.1048 Uiso 1 4 calc R
H99 H 0.40175 0.98841 -0.04101 0.1630 Uiso 1 4 calc R
H100 H 0.28449 1.00193 -0.11396 0.1457 Uiso 1 4 calc R
H102 H 0.15712 1.02975 -0.13048 0.1222 Uiso 1 4 calc R
H103 H 0.0793 1.06402 -0.08584 0.1222 Uiso 1 4 calc R
H104 H 0.12314 1.08858 0.02851 0.1222 Uiso 1 4 calc R
H105 H 0.24284 1.07529 0.10753 0.1222 Uiso 1 4 calc R
H109 H 0.22546 1.10414 0.30407 0.0762 Uiso 1 4 calc R
H110 H 0.11766 1.10963 0.35409 0.1059 Uiso 1 4 calc R
H111 H 0.09689 1.07923 0.45009 0.1264 Uiso 1 4 calc R
H113 H 0.14475 1.04032 0.54656 0.1658 Uiso 1 4 calc R
H114 H 0.24191 1.00373 0.60058 0.1607 Uiso 1 4 calc R
H115 H 0.35666 0.99968 0.55867 0.1075 Uiso 1 4 calc R
H116 H 0.37498 1.02743 0.45779 0.0839 Uiso 1 4 calc R
H120 H 0.67287 1.06209 0.48489 0.1146 Uiso 1 4 calc R
H121 H 0.76445 1.08194 0.59113 0.1731 Uiso 1 4 calc R
H122 H 0.76357 1.13196 0.62318 0.1680 Uiso 1 4 calc R
H124 H 0.7007 1.18074 0.61506 0.1600 Uiso 1 4 calc R
H125 H 0.60766 1.21416 0.55084 0.1583 Uiso 1 4 calc R
H126 H 0.50399 1.19656 0.4564 0.1512 Uiso 1 4 calc R
H127 H 0.50119 1.1459 0.41734 0.1114 Uiso 1 4 calc R

loop_
_atom_site_aniso_label
_atom_site_aniso_U_11
_atom_site_aniso_U_22
_atom_site_aniso_U_33
_atom_site_aniso_U_12
_atom_site_aniso_U_13
_atom_site_aniso_U_23
Cu1 0.0509(5) 0.0152(3) 0.0447(4) 0.0034(3) -0.0183(3) -0.0030(3)
Cu2 0.0449(5) 0.0529(5) 0.0522(5) -0.0073(4) -0.0156(4) 0.0019(4)
Cu3 0.0649(5) 0.0159(3) 0.0688(6) -0.0010(3) 0.0037(4) 0.0043(4)
Cu4 0.0625(5) 0.0164(3) 0.0752(6) -0.0003(3) 0.0043(4) 0.0057(4)
Cu5 0.0464(5) 0.0685(6) 0.0533(5) -0.0028(4) -0.0146(4) -0.0051(4)
O1 0.083(4) 0.018(2) 0.090(4) 0.004(2) -0.015(3) -0.008(2)
O2 0.082(4) 0.017(2) 0.082(4) -0.007(2) 0.009(3) -0.008(2)
O3 0.075(3) 0.027(2) 0.072(3) 0.006(2) -0.002(3) 0.008(2)
O4 0.077(3) 0.028(2) 0.072(3) -0.001(2) -0.004(3) 0.007(2)
O5 0.076(3) 0.031(2) 0.085(4) -0.006(2) 0.014(3) 0.014(2)
O6 0.080(4) 0.026(2) 0.082(4) 0.007(2) 0.001(3) 0.003(2)
O7 0.078(3) 0.031(2) 0.067(3) -0.010(2) -0.002(3) 0.003(2)
O8 0.079(3) 0.038(3) 0.070(3) -0.015(2) -0.002(3) 0.015(2)
O9 0.057(3) 0.083(4) 0.058(3) -0.013(3) -0.001(3) -0.008(3)
O10 0.069(3) 0.073(4) 0.058(3) -0.006(3) -0.020(3) 0.000(3)
O11 0.066(3) 0.052(3) 0.067(3) -0.013(2) -0.020(3) 0.006(3)
O12 0.068(3) 0.068(3) 0.063(3) -0.011(3) -0.023(3) 0.001(3)
O13 0.051(3) 0.068(3) 0.074(4) 0.005(2) -0.019(3) 0.007(3)
O14 0.059(3) 0.085(4) 0.072(4) 0.004(3) -0.031(3) 0.014(3)
O15 0.052(3) 0.051(3) 0.083(4) -0.002(2) -0.017(3) 0.002(3)
O16 0.060(3) 0.062(3) 0.073(4) 0.001(3) -0.022(3) -0.003(3)
N1 0.049(3) 0.016(2) 0.047(3) 0.011(2) -0.011(2) -0.002(2)
N2 0.052(3) 0.023(2) 0.040(3) 0.007(2) -0.012(2) -0.004(2)
N3 0.061(3) 0.019(2) 0.052(3) 0.005(2) -0.022(3) -0.005(2)
N4 0.048(3) 0.021(2) 0.048(3) 0.001(2) -0.017(2) 0.001(2)
N5 0.063(4) 0.020(2) 0.054(3) -0.001(2) 0.007(3) 0.002(2)
N6 0.054(4) 0.043(3) 0.049(4) 0.007(3) -0.005(3) -0.009(3)
N7 0.074(4) 0.021(3) 0.068(4) 0.006(3) 0.008(3) -0.008(3)
N8 0.049(3) 0.049(3) 0.048(3) -0.011(3) -0.018(3) 0.010(3)
C1 0.049(4) 0.028(3) 0.041(3) 0.007(3) -0.016(3) -0.001(3)
C2 0.054(4) 0.022(3) 0.044(4) 0.010(3) -0.010(3) -0.002(3)
C3 0.061(4) 0.027(3) 0.052(4) 0.009(3) -0.025(3) -0.002(3)
C4 0.069(5) 0.019(3) 0.066(5) 0.010(3) -0.025(4) -0.006(3)
C5 0.055(4) 0.020(3) 0.050(4) 0.006(3) -0.008(3) -0.004(3)
C6 0.066(4) 0.011(2) 0.049(4) 0.003(3) -0.011(3) -0.002(2)
C7 0.064(4) 0.023(3) 0.049(4) 0.003(3) -0.008(3) -0.008(3)
C8 0.102(6) 0.021(3) 0.060(5) 0.006(3) -0.026(4) -0.007(3)
C9 0.082(5) 0.030(3) 0.067(5) -0.006(3) -0.029(4) -0.009(3)
C10 0.062(4) 0.026(3) 0.056(4) -0.011(3) -0.019(3) -0.007(3)
C11 0.055(4) 0.028(3) 0.054(4) -0.000(3) -0.023(3) 0.001(3)
C12 0.048(4) 0.026(3) 0.046(4) 0.002(3) -0.015(3) 0.005(3)
C13 0.047(4) 0.038(3) 0.052(4) 0.006(3) -0.021(3) 0.004(3)
C14 0.057(4) 0.029(3) 0.053(4) 0.006(3) -0.006(3) 0.005(3)
C15 0.054(4) 0.014(2) 0.046(4) 0.006(2) -0.006(3) 0.003(2)
C16 0.051(4) 0.015(2) 0.047(4) 0.003(2) -0.005(3) -0.001(2)
C17 0.045(3) 0.020(3) 0.051(4) 0.004(2) -0.008(3) -0.005(3)
C18 0.060(4) 0.017(3) 0.079(5) -0.003(3) -0.024(4) -0.007(3)
C19 0.065(4) 0.022(3) 0.067(5) -0.003(3) -0.031(4) -0.014(3)
C20 0.047(4) 0.019(3) 0.056(4) 0.004(2) -0.012(3) -0.008(3)
C21 0.048(4) 0.025(3) 0.048(4) 0.007(3) -0.012(3) -0.011(3)
C22 0.075(6) 0.099(7) 0.057(5) -0.001(5) -0.004(4) 0.024(5)
C23 0.047(5) 0.097(7) 0.072(6) -0.005(4) -0.003(4) 0.012(5)
C24 0.035(4) 0.155(10) 0.056(5) -0.017(5) -0.001(4) -0.020(5)
C25 0.045(5) 0.149(10) 0.060(6) -0.015(5) -0.008(4) -0.008(6)
C26 0.065(4) 0.017(3) 0.052(4) 0.001(3) -0.009(3) -0.010(3)
C27 0.123(8) 0.030(4) 0.083(6) -0.000(4) 0.047(6) -0.010(4)
C28 0.127(8) 0.022(3) 0.081(6) -0.001(4) 0.023(6) 0.005(4)
C29 0.141(9) 0.018(4) 0.188(11) -0.009(4) 0.087(9) -0.012(5)
C30 0.126(8) 0.027(4) 0.158(10) -0.012(4) 0.081(8) -0.008(5)
C31 0.056(4) 0.039(3) 0.043(4) -0.002(3) -0.019(3) 0.001(3)
C32 0.068(5) 0.046(4) 0.061(5) -0.013(4) -0.023(4) 0.009(4)
C33 0.053(4) 0.053(4) 0.066(5) -0.016(3) -0.016(4) 0.005(4)
C34 0.054(4) 0.060(5) 0.052(4) -0.004(4) -0.016(3) 0.018(4)
C35 0.055(4) 0.051(4) 0.051(4) -0.015(3) -0.018(3) 0.004(3)
C36 0.043(3) 0.018(2) 0.044(4) 0.004(2) -0.002(3) -0.001(3)
C37 0.085(5) 0.027(3) 0.059(5) 0.011(3) 0.017(4) 0.003(3)
C38 0.090(6) 0.037(4) 0.068(5) 0.004(4) 0.027(4) 0.023(4)
C39 0.080(5) 0.021(3) 0.064(5) 0.009(3) 0.004(4) -0.005(3)
C40 0.077(5) 0.024(3) 0.056(4) 0.007(3) 0.019(4) 0.010(3)
C41 0.059(5) 0.055(4) 0.065(5) -0.012(4) -0.003(4) 0.007(4)
C42 0.059(5) 0.041(4) 0.064(5) 0.006(3) -0.013(4) 0.003(3)
C43 0.061(5) 0.053(4) 0.065(5) -0.001(4) -0.008(4) -0.010(4)
C44 0.100(7) 0.064(6) 0.078(6) 0.006(5) 0.019(6) 0.007(5)
C45 0.107(8) 0.069(6) 0.094(7) 0.038(6) 0.037(6) 0.028(6)
C46 0.068(5) 0.042(4) 0.086(6) 0.010(4) 0.011(5) 0.012(4)
C47 0.080(6) 0.058(5) 0.120(8) 0.002(5) 0.037(6) 0.040(6)
C48 0.081(7) 0.063(6) 0.162(12) -0.016(5) 0.021(8) 0.021(7)
C49 0.081(7) 0.054(5) 0.141(10) -0.020(5) 0.016(7) 0.005(6)
C50 0.064(5) 0.056(5) 0.083(6) -0.008(4) 0.001(4) -0.001(4)
C51 0.049(4) 0.045(4) 0.065(5) 0.003(3) 0.001(4) 0.020(4)
C52 0.063(5) 0.064(5) 0.069(5) -0.002(4) -0.003(4) -0.002(4)
C53 0.084(6) 0.051(5) 0.082(6) -0.013(4) -0.014(5) -0.002(4)
C54 0.126(9) 0.059(6) 0.169(12) -0.011(6) -0.054(8) 0.010(7)
C55 0.167(14) 0.072(8) 0.206(16) 0.007(8) -0.064(12) 0.004(9)
C56 0.203(17) 0.081(9) 0.146(12) -0.046(10) -0.023(12) -0.004(8)
C57 0.130(10) 0.082(8) 0.104(9) -0.032(7) 0.007(8) 0.003(6)
C58 0.190(16) 0.105(11) 0.103(10) -0.078(11) 0.019(11) -0.017(8)
C59 0.155(14) 0.159(16) 0.107(11) -0.081(12) 0.035(10) -0.037(10)
C60 0.111(9) 0.129(11) 0.114(9) -0.046(8) 0.023(7) -0.042(8)
C61 0.088(7) 0.105(8) 0.078(6) -0.022(6) 0.024(6) -0.029(6)
C62 0.107(8) 0.074(6) 0.069(6) -0.019(6) 0.004(5) -0.009(5)
C63 0.059(5) 0.050(4) 0.069(5) -0.015(3) -0.020(4) 0.005(4)
C64 0.046(4) 0.055(4) 0.072(5) -0.013(3) 0.002(4) -0.008(4)
C65 0.057(5) 0.046(4) 0.081(6) -0.001(4) -0.004(4) -0.001(4)
C66 0.071(6) 0.063(6) 0.144(10) -0.005(5) 0.020(7) -0.019(7)
C67 0.104(8) 0.069(6) 0.086(7) -0.025(6) 0.025(6) -0.007(5)
C68 0.075(6) 0.058(5) 0.065(5) -0.018(4) 0.004(5) -0.014(4)
C69 0.097(7) 0.080(7) 0.065(6) -0.020(6) 0.007(5) 0.000(5)
C70 0.096(8) 0.094(8) 0.083(7) -0.024(6) -0.005(6) 0.001(6)
C71 0.071(6) 0.086(7) 0.099(8) -0.016(5) -0.010(6) 0.029(6)
C72 0.068(5) 0.051(4) 0.075(5) -0.011(4) -0.007(4) 0.011(4)
C73 0.067(5) 0.045(4) 0.060(5) -0.020(4) -0.013(4) -0.005(4)
C74 0.044(4) 0.057(5) 0.072(5) -0.003(3) 0.002(4) 0.006(4)
C75 0.051(4) 0.064(5) 0.095(6) 0.001(4) -0.003(4) 0.001(5)
C76 0.082(7) 0.064(6) 0.136(9) -0.000(5) -0.010(6) 0.027(6)
C77 0.100(9) 0.068(7) 0.209(15) 0.028(6) -0.023(9) 0.023(9)
C78 0.092(9) 0.068(7) 0.27(2) 0.004(6) 0.025(11) 0.001(10)
C79 0.076(3) 0.112(4) 0.151(5) -0.002(3) 0.008(3) -0.060(4)
C80 0.076(3) 0.112(4) 0.151(5) -0.002(3) 0.008(3) -0.060(4)
C81 0.076(3) 0.112(4) 0.151(5) -0.002(3) 0.008(3) -0.060(4)
C82 0.076(3) 0.112(4) 0.151(5) -0.002(3) 0.008(3) -0.060(4)
C83 0.076(3) 0.112(4) 0.151(5) -0.002(3) 0.008(3) -0.060(4)
C84 0.076(3) 0.112(4) 0.151(5) -0.002(3) 0.008(3) -0.060(4)
C85 0.072(5) 0.025(3) 0.090(6) 0.001(3) 0.018(4) -0.012(4)
C86 0.068(6) 0.031(4) 0.160(10) -0.010(4) 0.046(6) -0.031(5)
C87 0.065(6) 0.091(7) 0.166(11) -0.008(5) 0.042(7) -0.048(7)
C88 0.095(10) 0.126(14) 0.26(2) -0.030(9) 0.062(14) -0.086(15)
C89 0.159(16) 0.106(13) 0.29(3) -0.036(11) 0.13(2) -0.051(16)
C90 0.279(10) 0.061(3) 0.150(6) -0.029(5) 0.131(6) -0.015(3)
C91 0.279(10) 0.061(3) 0.150(6) -0.029(5) 0.131(6) -0.015(3)
C92 0.279(10) 0.061(3) 0.150(6) -0.029(5) 0.131(6) -0.015(3)
C93 0.279(10) 0.061(3) 0.150(6) -0.029(5) 0.131(6) -0.015(3)
C94 0.279(10) 0.061(3) 0.150(6) -0.029(5) 0.131(6) -0.015(3)
C95 0.279(10) 0.061(3) 0.150(6) -0.029(5) 0.131(6) -0.015(3)
C96 0.065(5) 0.030(3) 0.077(5) 0.004(3) 0.001(4) -0.003(3)
C97 0.089(6) 0.034(4) 0.075(5) -0.005(4) -0.012(4) 0.001(4)
C98 0.117(8) 0.048(5) 0.085(6) 0.015(5) -0.001(6) -0.016(5)
C99 0.203(15) 0.072(7) 0.121(10) 0.030(8) 0.012(10) -0.032(7)
C100 0.162(12) 0.095(9) 0.090(8) 0.009(8) -0.006(8) -0.013(7)
C101 0.096(3) 0.079(3) 0.110(3) -0.015(2) -0.020(3) 0.007(3)
C102 0.096(3) 0.079(3) 0.110(3) -0.015(2) -0.020(3) 0.007(3)
C103 0.096(3) 0.079(3) 0.110(3) -0.015(2) -0.020(3) 0.007(3)
C104 0.096(3) 0.079(3) 0.110(3) -0.015(2) -0.020(3) 0.007(3)
C105 0.096(3) 0.079(3) 0.110(3) -0.015(2) -0.020(3) 0.007(3)
C106 0.096(3) 0.079(3) 0.110(3) -0.015(2) -0.020(3) 0.007(3)
C107 0.059(5) 0.033(4) 0.069(5) 0.003(3) -0.004(4) -0.020(3)
C108 0.059(5) 0.037(4) 0.059(5) -0.002(3) -0.008(4) -0.015(3)
C109 0.061(5) 0.057(5) 0.063(5) 0.000(4) -0.007(4) -0.015(4)
C110 0.069(6) 0.096(8) 0.090(7) 0.003(5) -0.003(5) -0.017(6)
C111 0.072(7) 0.128(10) 0.118(9) 0.021(7) 0.026(7) -0.009(8)
C112 0.082(7) 0.107(8) 0.093(8) -0.002(6) 0.025(6) -0.003(6)
C113 0.095(9) 0.185(15) 0.148(12) 0.019(9) 0.056(9) 0.033(11)
C114 0.134(12) 0.158(13) 0.116(10) 0.003(10) 0.043(9) 0.040(9)
C115 0.091(7) 0.087(7) 0.081(7) -0.013(6) -0.003(6) 0.009(6)
C116 0.071(5) 0.055(5) 0.076(6) -0.011(4) -0.002(4) -0.009(4)
C117 0.060(5) 0.057(5) 0.074(6) -0.011(4) 0.004(4) -0.025(4)
C118 0.067(5) 0.054(5) 0.067(5) -0.012(4) 0.007(4) 0.007(4)
C119 0.081(6) 0.075(6) 0.065(5) -0.031(5) 0.007(5) 0.013(4)
C120 0.095(7) 0.095(7) 0.082(6) -0.032(6) -0.011(5) 0.032(6)
C121 0.129(10) 0.161(13) 0.107(9) -0.083(10) -0.050(8) 0.061(9)
C122 0.153(12) 0.175(15) 0.071(7) -0.105(12) -0.017(8) 0.019(9)
C123 0.139(11) 0.130(10) 0.059(6) -0.072(9) 0.028(7) -0.013(7)
C124 0.191(16) 0.134(13) 0.086(9) -0.106(12) 0.053(10) -0.043(9)
C125 0.159(14) 0.119(12) 0.139(13) -0.088(10) 0.077(11) -0.058(10)
C126 0.132(10) 0.082(8) 0.183(13) -0.047(7) 0.075(10) -0.057(8)
C127 0.084(7) 0.073(6) 0.132(9) -0.028(5) 0.048(7) -0.040(6)
C128 0.095(7) 0.077(6) 0.068(6) -0.049(6) 0.035(5) -0.017(5)

loop_
_atom_type_symbol
_atom_type_description
_atom_type_scat_dispersion_real
_atom_type_scat_dispersion_imag
_atom_type_scat_source
Cu Cu 0.3201 1.2651
;
International Tables for Crystallography
(Vol. C, Tables 4.2.6.8 and 6.1.1.4)
;
C C 0.0033 0.0016
;
International Tables for Crystallography
(Vol. C, Tables 4.2.6.8 and 6.1.1.4)
;
N N 0.0061 0.0033
;
International Tables for Crystallography
(Vol. C, Tables 4.2.6.8 and 6.1.1.4)
;
O O 0.0106 0.0060
;
International Tables for Crystallography
(Vol. C, Tables 4.2.6.8 and 6.1.1.4)
;
H H 0.0000 0.0000
;
International Tables for Crystallography
(Vol. C, Table 6.1.1.4)
;

loop_
_geom_angle_atom_site_label_1
_geom_angle_atom_site_label_2
_geom_angle_atom_site_label_3
_geom_angle
_geom_angle_publ_flag
_geom_angle_site_symmetry_1
_geom_angle_site_symmetry_3
N1 Cu1 N2 90.00(18) yes . .
N1 Cu1 N3 176.9(2) yes . .
N1 Cu1 N4 90.08(18) yes . .
N2 Cu1 N3 90.22(19) yes . .
N2 Cu1 N4 178.5(2) yes . .
N3 Cu1 N4 89.78(19) yes . .
Cu5 Cu2 O9 76.49(14) yes . .
Cu5 Cu2 O11 90.80(14) yes . .
Cu5 Cu2 O13 80.91(14) yes . .
Cu5 Cu2 O15 85.90(14) yes . .
Cu5 Cu2 N8 176.42(16) yes . .
O9 Cu2 O11 89.0(2) yes . .
O9 Cu2 O13 157.38(19) yes . .
O9 Cu2 O15 89.5(2) yes . .
O9 Cu2 N8 103.8(2) yes . .
O11 Cu2 O13 90.3(2) yes . .
O11 Cu2 O15 176.6(2) yes . .
O11 Cu2 N8 92.8(2) yes . .
O13 Cu2 O15 89.9(2) yes . .
O13 Cu2 N8 98.8(2) yes . .
O15 Cu2 N8 90.5(2) yes . .
Cu4 Cu3 O1 85.16(14) yes . .
Cu4 Cu3 O3 90.86(13) yes . .
Cu4 Cu3 O5 80.36(14) yes . .
Cu4 Cu3 O7 80.97(13) yes . .
Cu4 Cu3 N7 169.22(17) yes . 2_655
O1 Cu3 O3 92.1(2) yes . .
O1 Cu3 O5 165.52(19) yes . .
O1 Cu3 O7 89.6(2) yes . .
O1 Cu3 N7 102.1(2) yes . 2_655
O3 Cu3 O5 87.8(2) yes . .
O3 Cu3 O7 171.51(19) yes . .
O3 Cu3 N7 96.8(2) yes . 2_655
O5 Cu3 O7 88.5(2) yes . .
O5 Cu3 N7 92.3(2) yes . 2_655
O7 Cu3 N7 91.0(2) yes . 2_655
Cu3 Cu4 O2 83.26(13) yes . .
Cu3 Cu4 O4 77.33(13) yes . .
Cu3 Cu4 O6 87.63(14) yes . .
Cu3 Cu4 O8 86.83(14) yes . .
Cu3 Cu4 N5 166.85(14) yes . .
O2 Cu4 O4 90.0(2) yes . .
O2 Cu4 O6 170.88(19) yes . .
O2 Cu4 O8 89.6(2) yes . .
O2 Cu4 N5 94.2(2) yes . .
O4 Cu4 O6 87.8(2) yes . .
O4 Cu4 O8 164.09(19) yes . .
O4 Cu4 N5 89.80(19) yes . .
O6 Cu4 O8 90.1(2) yes . .
O6 Cu4 N5 94.6(2) yes . .
O8 Cu4 N5 106.1(2) yes . .
Cu2 Cu5 O10 90.84(15) yes . .
Cu2 Cu5 O12 76.64(13) yes . .
Cu2 Cu5 O14 86.43(16) yes . .
Cu2 Cu5 O16 80.57(14) yes . .
Cu2 Cu5 N6 173.21(16) yes . 1_454
O10 Cu5 O12 88.1(2) yes . .
O10 Cu5 O14 177.2(2) yes . .
O10 Cu5 O16 88.0(2) yes . .
O10 Cu5 N6 93.0(2) yes . 1_454
O12 Cu5 O14 90.7(2) yes . .
O12 Cu5 O16 156.8(2) yes . .
O12 Cu5 N6 97.86(19) yes . 1_454
O14 Cu5 O16 92.0(2) yes . .
O14 Cu5 N6 89.7(2) yes . 1_454
O16 Cu5 N6 105.2(2) yes . 1_454
Cu3 O1 C107 123.3(5) yes . .
Cu4 O2 C107 123.7(5) yes . .
Cu3 O3 C96 115.4(4) yes . .
Cu4 O4 C96 129.6(4) yes . .
Cu3 O5 C85 127.1(6) yes . .
Cu4 O6 C85 119.6(5) yes . .
Cu3 O7 C118 126.6(5) yes . .
Cu4 O8 C118 118.5(5) yes . .
Cu2 O9 C63 128.7(5) yes . .
Cu5 O10 C63 119.3(5) yes . .
Cu2 O11 C52 117.9(5) yes . .
Cu5 O12 C52 129.4(5) yes . .
Cu2 O13 C41 124.7(5) yes . .
Cu5 O14 C41 126.9(5) yes . .
Cu2 O15 C74 123.2(5) yes . .
Cu5 O16 C74 125.4(5) yes . .
Cu1 N1 C17 127.9(4) yes . .
Cu1 N1 C20 127.8(4) yes . .
C17 N1 C20 104.3(4) yes . .
Cu1 N2 C2 127.2(4) yes . .
Cu1 N2 C5 127.0(4) yes . .
C2 N2 C5 105.8(4) yes . .
Cu1 N3 C7 126.7(4) yes . .
Cu1 N3 C10 127.4(4) yes . .
C7 N3 C10 105.7(5) yes . .
Cu1 N4 C12 127.3(4) yes . .
Cu1 N4 C15 126.8(4) yes . .
C12 N4 C15 105.7(4) yes . .
Cu4 N5 C38 117.1(5) yes . .
Cu4 N5 C39 126.5(5) yes . .
C38 N5 C39 116.1(6) yes . .
Cu5 N6 C23 120.3(5) yes 1_656 .
Cu5 N6 C24 120.1(5) yes 1_656 .
C23 N6 C24 119.6(6) yes . .
Cu3 N7 C28 122.9(5) yes 2_645 .
Cu3 N7 C29 120.1(7) yes 2_645 .
C28 N7 C29 115.7(7) yes . .
Cu2 N8 C33 122.6(5) yes . .
Cu2 N8 C34 120.7(5) yes . .
C33 N8 C34 116.6(6) yes . .
C2 C1 C20 124.4(5) yes . .
C2 C1 C21 118.0(5) yes . .
C20 C1 C21 117.6(5) yes . .
N2 C2 C1 125.5(5) yes . .
N2 C2 C3 110.3(5) yes . .
C1 C2 C3 124.0(5) yes . .
C2 C3 C4 107.2(5) yes . .
C3 C4 C5 106.8(5) yes . .
N2 C5 C4 109.8(5) yes . .
N2 C5 C6 125.4(5) yes . .
C4 C5 C6 124.8(5) yes . .
C5 C6 C7 125.5(5) yes . .
C5 C6 C26 117.2(5) yes . .
C7 C6 C26 117.3(5) yes . .
N3 C7 C6 124.6(5) yes . .
N3 C7 C8 109.9(5) yes . .
C6 C7 C8 125.4(5) yes . .
C7 C8 C9 107.5(6) yes . .
C8 C9 C10 107.2(6) yes . .
N3 C10 C9 109.6(5) yes . .
N3 C10 C11 125.0(5) yes . .
C9 C10 C11 125.3(6) yes . .
C10 C11 C12 124.8(6) yes . .
C10 C11 C31 117.7(5) yes . .
C12 C11 C31 117.4(5) yes . .
N4 C12 C11 124.7(5) yes . .
N4 C12 C13 110.2(5) yes . .
C11 C12 C13 125.0(5) yes . .
C12 C13 C14 106.6(5) yes . .
C13 C14 C15 107.4(5) yes . .
N4 C15 C14 109.9(5) yes . .
N4 C15 C16 125.5(5) yes . .
C14 C15 C16 124.6(5) yes . .
C15 C16 C17 125.3(5) yes . .
C15 C16 C36 117.8(5) yes . .
C17 C16 C36 116.9(5) yes . .
N1 C17 C16 124.0(5) yes . .
N1 C17 C18 110.1(5) yes . .
C16 C17 C18 125.8(5) yes . .
C17 C18 C19 107.8(5) yes . .
C18 C19 C20 107.1(5) yes . .
N1 C20 C1 124.6(5) yes . .
N1 C20 C19 110.6(5) yes . .
C1 C20 C19 124.8(5) yes . .
C1 C21 C22 123.8(7) yes . .
C1 C21 C25 119.4(7) yes . .
C22 C21 C25 116.7(7) yes . .
C21 C22 C23 121.6(9) yes . .
N6 C23 C22 119.8(8) yes . .
N6 C24 C25 121.8(8) yes . .
C21 C25 C24 120.4(8) yes . .
C6 C26 C27 122.2(7) yes . .
C6 C26 C30 120.9(6) yes . .
C27 C26 C30 116.7(7) yes . .
C26 C27 C28 119.4(9) yes . .
N7 C28 C27 125.0(8) yes . .
N7 C29 C30 123.9(12) yes . .
C26 C30 C29 119.0(10) yes . .
C11 C31 C32 121.4(6) yes . .
C11 C31 C35 121.0(6) yes . .
C32 C31 C35 117.5(6) yes . .
C31 C32 C33 118.1(7) yes . .
N8 C33 C32 124.3(7) yes . .
N8 C34 C35 123.0(7) yes . .
C31 C35 C34 120.4(7) yes . .
C16 C36 C37 118.7(6) yes . .
C16 C36 C40 123.6(6) yes . .
C37 C36 C40 117.8(5) yes . .
C36 C37 C38 117.8(7) yes . .
N5 C38 C37 124.8(8) yes . .
N5 C39 C40 123.0(7) yes . .
C36 C40 C39 120.5(7) yes . .
O13 C41 O14 120.8(8) yes . .
O13 C41 C42 120.5(7) yes . .
O14 C41 C42 118.7(7) yes . .
C41 C42 C43 118.9(7) yes . .
C41 C42 C51 121.2(7) yes . .
C43 C42 C51 119.9(8) yes . .
C42 C43 C44 123.3(8) yes . .
C43 C44 C45 119.8(9) yes . .
C44 C45 C46 119.2(10) yes . .
C45 C46 C47 121.2(10) yes . .
C45 C46 C51 119.9(8) yes . .
C47 C46 C51 118.8(8) yes . .
C46 C47 C48 122.3(11) yes . .
C47 C48 C49 119.3(10) yes . .
C48 C49 C50 121.9(10) yes . .
C49 C50 C51 121.5(9) yes . .
C42 C51 C46 117.9(7) yes . .
C42 C51 C50 125.8(8) yes . .
C46 C51 C50 116.1(7) yes . .
O11 C52 O12 124.9(7) yes . .
O11 C52 C53 116.1(7) yes . .
O12 C52 C53 119.0(7) yes . .
C52 C53 C54 115.3(8) yes . .
C52 C53 C62 122.3(8) yes . .
C54 C53 C62 122.3(9) yes . .
C53 C54 C55 120.5(11) yes . .
C54 C55 C56 117.7(13) yes . .
C55 C56 C57 123.4(13) yes . .
C56 C57 C58 122.0(13) yes . .
C56 C57 C62 119.2(12) yes . .
C58 C57 C62 118.7(12) yes . .
C57 C58 C59 121.3(15) yes . .
C58 C59 C60 118.8(16) yes . .
C59 C60 C61 122.2(13) yes . .
C60 C61 C62 121.0(11) yes . .
C53 C62 C57 116.7(10) yes . .
C53 C62 C61 125.7(9) yes . .
C57 C62 C61 117.5(11) yes . .
O9 C63 O10 124.3(8) yes . .
O9 C63 C64 116.6(7) yes . .
O10 C63 C64 119.1(7) yes . .
C63 C64 C65 117.6(7) yes . .
C63 C64 C73 119.9(7) yes . .
C65 C64 C73 122.5(8) yes . .
C64 C65 C66 119.2(8) yes . .
C65 C66 C67 120.8(9) yes . .
C66 C67 C68 119.2(10) yes . .
C67 C68 C69 121.1(10) yes . .
C67 C68 C73 121.0(8) yes . .
C69 C68 C73 117.9(8) yes . .
C68 C69 C70 122.0(10) yes . .
C69 C70 C71 120.5(11) yes . .
C70 C71 C72 121.9(9) yes . .
C71 C72 C73 119.9(9) yes . .
C64 C73 C68 117.2(7) yes . .
C64 C73 C72 125.1(8) yes . .
C68 C73 C72 117.7(7) yes . .
O15 C74 O16 123.4(7) yes . .
O15 C74 C75 118.3(6) yes . .
O16 C74 C75 118.2(6) yes . .
C74 C75 C76 119.0(8) yes . .
C74 C75 C84 121.7(8) yes . .
C76 C75 C84 119.3(9) yes . .
C75 C76 C77 121.9(11) yes . .
C76 C77 C78 119.6(14) yes . .
C77 C78 C79 123.0(12) yes . .
C78 C79 C80 119.7(11) yes . .
C78 C79 C84 118.3(12) yes . .
C80 C79 C84 121.9(12) yes . .
C79 C80 C81 118.7(11) yes . .
C80 C81 C82 120.8(11) yes . .
C81 C82 C83 121.5(11) yes . .
C82 C83 C84 118.2(11) yes . .
C75 C84 C79 117.7(10) yes . .
C75 C84 C83 123.8(10) yes . .
C79 C84 C83 118.5(11) yes . .
O5 C85 O6 123.4(8) yes . .
O5 C85 C86 118.0(7) yes . .
O6 C85 C86 118.6(7) yes . .
C85 C86 C87 119.2(10) yes . .
C85 C86 C95 124.2(9) yes . .
C87 C86 C95 116.2(11) yes . .
C86 C87 C88 124.4(14) yes . .
C87 C88 C89 120.2(17) yes . .
C88 C89 C90 123(2) yes . .
C89 C90 C91 128(2) yes . .
C89 C90 C95 115.4(16) yes . .
C91 C90 C95 117.0(15) yes . .
C90 C91 C92 122.7(17) yes . .
C91 C92 C93 121.7(14) yes . .
C92 C93 C94 114.9(14) yes . .
C93 C94 C95 125.8(17) yes . .
C86 C95 C90 120.5(12) yes . .
C86 C95 C94 121.5(15) yes . .
C90 C95 C94 117.7(14) yes . .
O3 C96 O4 124.8(7) yes . .
O3 C96 C97 118.0(6) yes . .
O4 C96 C97 116.9(6) yes . .
C96 C97 C98 116.5(7) yes . .
C96 C97 C106 122.2(8) yes . .
C98 C97 C106 121.3(8) yes . .
C97 C98 C99 119.4(10) yes . .
C98 C99 C100 121.1(13) yes . .
C99 C100 C101 121.6(11) yes . .
C100 C101 C102 122.7(10) yes . .
C100 C101 C106 119.5(9) yes . .
C102 C101 C106 117.8(10) yes . .
C101 C102 C103 121.0(10) yes . .
C102 C103 C104 121.1(9) yes . .
C103 C104 C105 121.1(10) yes . .
C104 C105 C106 118.7(9) yes . .
C97 C106 C101 117.0(9) yes . .
C97 C106 C105 122.7(9) yes . .
C101 C106 C105 120.2(9) yes . .
O1 C107 O2 122.7(7) yes . .
O1 C107 C108 119.4(6) yes . .
O2 C107 C108 117.8(6) yes . .
C107 C108 C109 116.9(7) yes . .
C107 C108 C117 124.7(6) yes . .
C109 C108 C117 118.3(8) yes . .
C108 C109 C110 121.3(8) yes . .
C109 C110 C111 122.7(10) yes . .
C110 C111 C112 118.7(11) yes . .
C111 C112 C113 117.7(11) yes . .
C111 C112 C117 118.8(10) yes . .
C113 C112 C117 123.5(10) yes . .
C112 C113 C114 116.9(13) yes . .
C113 C114 C115 121.2(13) yes . .
C114 C115 C116 121.0(10) yes . .
C115 C116 C117 121.5(9) yes . .
C108 C117 C112 120.1(8) yes . .
C108 C117 C116 124.0(8) yes . .
C112 C117 C116 115.8(8) yes . .
O7 C118 O8 125.0(7) yes . .
O7 C118 C119 117.0(7) yes . .
O8 C118 C119 118.0(7) yes . .
C118 C119 C120 115.9(8) yes . .
C118 C119 C128 122.2(7) yes . .
C120 C119 C128 121.8(8) yes . .
C119 C120 C121 118.1(10) yes . .
C120 C121 C122 121.8(12) yes . .
C121 C122 C123 121.9(12) yes . .
C122 C123 C124 119.6(12) yes . .
C122 C123 C128 118.1(12) yes . .
C124 C123 C128 122.3(12) yes . .
C123 C124 C125 119.0(13) yes . .
C124 C125 C126 121.6(14) yes . .
C125 C126 C127 119.5(12) yes . .
C126 C127 C128 121.7(10) yes . .
C119 C128 C123 118.2(9) yes . .
C119 C128 C127 126.1(8) yes . .
C123 C128 C127 115.7(10) yes . .
C2 C3 H3 126.385 no . .
C4 C3 H3 126.366 no . .
C3 C4 H4 126.577 no . .
C5 C4 H4 126.574 no . .
C7 C8 H8 126.247 no . .
C9 C8 H8 126.254 no . .
C8 C9 H9 126.417 no . .
C10 C9 H9 126.423 no . .
C12 C13 H13 126.678 no . .
C14 C13 H13 126.700 no . .
C13 C14 H14 126.288 no . .
C15 C14 H14 126.293 no . .
C17 C18 H18 126.100 no . .
C19 C18 H18 126.103 no . .
C18 C19 H19 126.455 no . .
C20 C19 H19 126.453 no . .
C21 C22 H22 119.204 no . .
C23 C22 H22 119.193 no . .
N6 C23 H23 120.083 no . .
C22 C23 H23 120.083 no . .
N6 C24 H24 119.116 no . .
C25 C24 H24 119.101 no . .
C21 C25 H25 119.809 no . .
C24 C25 H25 119.807 no . .
C26 C27 H27 120.290 no . .
C28 C27 H27 120.320 no . .
N7 C28 H28 117.499 no . .
C27 C28 H28 117.474 no . .
N7 C29 H29 118.075 no . .
C30 C29 H29 118.050 no . .
C26 C30 H30 120.473 no . .
C29 C30 H30 120.482 no . .
C31 C32 H32 120.944 no . .
C33 C32 H32 120.942 no . .
N8 C33 H33 117.830 no . .
C32 C33 H33 117.822 no . .
N8 C34 H34 118.490 no . .
C35 C34 H34 118.506 no . .
C31 C35 H35 119.803 no . .
C34 C35 H35 119.788 no . .
C36 C37 H37 121.102 no . .
C38 C37 H37 121.088 no . .
N5 C38 H38 117.570 no . .
C37 C38 H38 117.582 no . .
N5 C39 H39 118.479 no . .
C40 C39 H39 118.499 no . .
C36 C40 H40 119.774 no . .
C39 C40 H40 119.755 no . .
C42 C43 H43 118.370 no . .
C44 C43 H43 118.371 no . .
C43 C44 H44 120.092 no . .
C45 C44 H44 120.083 no . .
C44 C45 H45 120.423 no . .
C46 C45 H45 120.421 no . .
C46 C47 H47 118.842 no . .
C48 C47 H47 118.855 no . .
C47 C48 H48 120.385 no . .
C49 C48 H48 120.348 no . .
C48 C49 H49 119.042 no . .
C50 C49 H49 119.027 no . .
C49 C50 H50 119.287 no . .
C51 C50 H50 119.248 no . .
C53 C54 H54 119.733 no . .
C55 C54 H54 119.759 no . .
C54 C55 H55 121.136 no . .
C56 C55 H55 121.160 no . .
C55 C56 H56 118.296 no . .
C57 C56 H56 118.300 no . .
C57 C58 H58 119.341 no . .
C59 C58 H58 119.332 no . .
C58 C59 H59 120.587 no . .
C60 C59 H59 120.578 no . .
C59 C60 H60 118.877 no . .
C61 C60 H60 118.890 no . .
C60 C61 H61 119.485 no . .
C62 C61 H61 119.484 no . .
C64 C65 H65 120.400 no . .
C66 C65 H65 120.412 no . .
C65 C66 H66 119.602 no . .
C67 C66 H66 119.599 no . .
C66 C67 H67 120.397 no . .
C68 C67 H67 120.411 no . .
C68 C69 H69 119.008 no . .
C70 C69 H69 119.001 no . .
C69 C70 H70 119.744 no . .
C71 C70 H70 119.765 no . .
C70 C71 H71 119.045 no . .
C72 C71 H71 119.061 no . .
C71 C72 H72 120.061 no . .
C73 C72 H72 120.056 no . .
C75 C76 H76 119.061 no . .
C77 C76 H76 119.042 no . .
C76 C77 H77 120.185 no . .
C78 C77 H77 120.177 no . .
C77 C78 H78 118.491 no . .
C79 C78 H78 118.472 no . .
C79 C80 H80 120.634 no . .
C81 C80 H80 120.616 no . .
C80 C81 H81 119.604 no . .
C82 C81 H81 119.580 no . .
C81 C82 H82 119.253 no . .
C83 C82 H82 119.231 no . .
C82 C83 H83 120.899 no . .
C84 C83 H83 120.900 no . .
C86 C87 H87 117.814 no . .
C88 C87 H87 117.830 no . .
C87 C88 H88 119.916 no . .
C89 C88 H88 119.905 no . .
C88 C89 H89 118.405 no . .
C90 C89 H89 118.397 no . .
C90 C91 H91 118.629 no . .
C92 C91 H91 118.626 no . .
C91 C92 H92 119.158 no . .
C93 C92 H92 119.149 no . .
C92 C93 H93 122.548 no . .
C94 C93 H93 122.540 no . .
C93 C94 H94 117.095 no . .
C95 C94 H94 117.080 no . .
C97 C98 H98 120.286 no . .
C99 C98 H98 120.290 no . .
C98 C99 H99 119.448 no . .
C100 C99 H99 119.461 no . .
C99 C100 H100 119.198 no . .
C101 C100 H100 119.220 no . .
C101 C102 H102 119.510 no . .
C103 C102 H102 119.526 no . .
C102 C103 H103 119.445 no . .
C104 C103 H103 119.448 no . .
C103 C104 H104 119.436 no . .
C105 C104 H104 119.432 no . .
C104 C105 H105 120.665 no . .
C106 C105 H105 120.646 no . .
C108 C109 H109 119.363 no . .
C110 C109 H109 119.367 no . .
C109 C110 H110 118.649 no . .
C111 C110 H110 118.634 no . .
C110 C111 H111 120.650 no . .
C112 C111 H111 120.641 no . .
C112 C113 H113 121.563 no . .
C114 C113 H113 121.548 no . .
C113 C114 H114 119.392 no . .
C115 C114 H114 119.370 no . .
C114 C115 H115 119.506 no . .
C116 C115 H115 119.499 no . .
C115 C116 H116 119.237 no . .
C117 C116 H116 119.271 no . .
C119 C120 H120 120.953 no . .
C121 C120 H120 120.943 no . .
C120 C121 H121 119.134 no . .
C122 C121 H121 119.114 no . .
C121 C122 H122 119.076 no . .
C123 C122 H122 119.065 no . .
C123 C124 H124 120.487 no . .
C125 C124 H124 120.539 no . .
C124 C125 H125 119.190 no . .
C126 C125 H125 119.204 no . .
C125 C126 H126 120.231 no . .
C127 C126 H126 120.253 no . .
C126 C127 H127 119.167 no . .
C128 C127 H127 119.165 no . .

loop_
_geom_bond_atom_site_label_1
_geom_bond_atom_site_label_2
_geom_bond_distance
_geom_bond_publ_flag
_geom_bond_site_symmetry_2
Cu1 N1 1.993(4) yes .
Cu1 N2 2.012(5) yes .
Cu1 N3 2.010(5) yes .
Cu1 N4 2.007(5) yes .
Cu2 Cu5 2.6919(12) yes .
Cu2 O9 2.036(6) yes .
Cu2 O11 1.943(5) yes .
Cu2 O13 2.033(6) yes .
Cu2 O15 1.933(5) yes .
Cu2 N8 2.139(5) yes .
Cu3 Cu4 2.6368(14) yes .
Cu3 O1 1.930(6) yes .
Cu3 O3 1.963(5) yes .
Cu3 O5 1.974(6) yes .
Cu3 O7 1.962(5) yes .
Cu3 N7 2.151(5) yes 2_655
Cu4 O2 1.955(6) yes .
Cu4 O4 2.011(5) yes .
Cu4 O6 1.946(6) yes .
Cu4 O8 1.980(5) yes .
Cu4 N5 2.156(5) yes .
Cu5 O10 1.898(6) yes .
Cu5 O12 2.056(5) yes .
Cu5 O14 1.866(6) yes .
Cu5 O16 2.024(5) yes .
Cu5 N6 2.161(6) yes 1_454
O1 C107 1.282(9) yes .
O2 C107 1.302(8) yes .
O3 C96 1.273(8) yes .
O4 C96 1.263(8) yes .
O5 C85 1.273(8) yes .
O6 C85 1.283(9) yes .
O7 C118 1.266(9) yes .
O8 C118 1.266(9) yes .
O9 C63 1.285(9) yes .
O10 C63 1.259(10) yes .
O11 C52 1.277(9) yes .
O12 C52 1.258(9) yes .
O13 C41 1.308(10) yes .
O14 C41 1.295(9) yes .
O15 C74 1.265(8) yes .
O16 C74 1.271(8) yes .
N1 C17 1.394(7) yes .
N1 C20 1.398(7) yes .
N2 C2 1.374(7) yes .
N2 C5 1.377(7) yes .
N3 C7 1.395(7) yes .
N3 C10 1.386(8) yes .
N4 C12 1.371(7) yes .
N4 C15 1.380(7) yes .
N5 C38 1.320(10) yes .
N5 C39 1.340(10) yes .
N6 C23 1.317(12) yes .
N6 C24 1.317(10) yes .
N7 C28 1.290(13) yes .
N7 C29 1.299(13) yes .
N8 C33 1.335(10) yes .
N8 C34 1.339(9) yes .
C1 C2 1.404(8) yes .
C1 C20 1.396(8) yes .
C1 C21 1.494(8) yes .
C2 C3 1.433(8) yes .
C3 C4 1.348(8) yes .
C4 C5 1.448(8) yes .
C5 C6 1.383(8) yes .
C6 C7 1.395(8) yes .
C6 C26 1.523(8) yes .
C7 C8 1.430(9) yes .
C8 C9 1.360(10) yes .
C9 C10 1.446(9) yes .
C10 C11 1.384(8) yes .
C11 C12 1.412(8) yes .
C11 C31 1.519(9) yes .
C12 C13 1.441(8) yes .
C13 C14 1.350(8) yes .
C14 C15 1.432(8) yes .
C15 C16 1.386(8) yes .
C16 C17 1.392(8) yes .
C16 C36 1.521(7) yes .
C17 C18 1.439(8) yes .
C18 C19 1.343(9) yes .
C19 C20 1.435(8) yes .
C21 C22 1.343(12) yes .
C21 C25 1.367(12) yes .
C22 C23 1.407(11) yes .
C24 C25 1.380(11) yes .
C26 C27 1.350(11) yes .
C26 C30 1.357(15) yes .
C27 C28 1.383(10) yes .
C29 C30 1.403(11) yes .
C31 C32 1.387(10) yes .
C31 C35 1.387(10) yes .
C32 C33 1.394(9) yes .
C34 C35 1.371(9) yes .
C36 C37 1.389(10) yes .
C36 C40 1.358(10) yes .
C37 C38 1.395(9) yes .
C39 C40 1.381(9) yes .
C41 C42 1.467(13) yes .
C42 C43 1.388(11) yes .
C42 C51 1.413(10) yes .
C43 C44 1.370(15) yes .
C44 C45 1.402(15) yes .
C45 C46 1.436(13) yes .
C46 C47 1.399(13) yes .
C46 C51 1.450(13) yes .
C47 C48 1.341(16) yes .
C48 C49 1.38(2) yes .
C49 C50 1.345(13) yes .
C50 C51 1.419(11) yes .
C52 C53 1.511(12) yes .
C53 C54 1.409(14) yes .
C53 C62 1.429(15) yes .
C54 C55 1.448(17) yes .
C55 C56 1.39(2) yes .
C56 C57 1.42(2) yes .
C57 C58 1.40(2) yes .
C57 C62 1.473(16) yes .
C58 C59 1.34(3) yes .
C59 C60 1.40(2) yes .
C60 C61 1.360(17) yes .
C61 C62 1.360(16) yes .
C63 C64 1.519(13) yes .
C64 C65 1.372(10) yes .
C64 C73 1.402(11) yes .
C65 C66 1.413(16) yes .
C66 C67 1.393(16) yes .
C67 C68 1.397(13) yes .
C68 C69 1.412(13) yes .
C68 C73 1.435(14) yes .
C69 C70 1.340(16) yes .
C70 C71 1.381(18) yes .
C71 C72 1.345(14) yes .
C72 C73 1.449(11) yes .
C74 C75 1.487(12) yes .
C75 C76 1.365(14) yes .
C75 C84 1.483(15) yes .
C76 C77 1.401(16) yes .
C77 C78 1.31(2) yes .
C78 C79 1.45(2) yes .
C79 C80 1.405(17) yes .
C79 C84 1.392(16) yes .
C80 C81 1.351(16) yes .
C81 C82 1.388(15) yes .
C82 C83 1.394(16) yes .
C83 C84 1.416(17) yes .
C85 C86 1.485(14) yes .
C86 C87 1.385(13) yes .
C86 C95 1.44(2) yes .
C87 C88 1.37(2) yes .
C88 C89 1.29(4) yes .
C89 C90 1.46(3) yes .
C90 C91 1.41(2) yes .
C90 C95 1.44(3) yes .
C91 C92 1.40(2) yes .
C92 C93 1.41(2) yes .
C93 C94 1.397(18) yes .
C94 C95 1.42(2) yes .
C96 C97 1.515(11) yes .
C97 C98 1.395(13) yes .
C97 C106 1.425(12) yes .
C98 C99 1.403(16) yes .
C99 C100 1.34(2) yes .
C100 C101 1.410(18) yes .
C101 C102 1.426(13) yes .
C101 C106 1.441(14) yes .
C102 C103 1.369(15) yes .
C103 C104 1.392(14) yes .
C104 C105 1.399(13) yes .
C105 C106 1.426(15) yes .
C107 C108 1.482(12) yes .
C108 C109 1.409(10) yes .
C108 C117 1.433(12) yes .
C109 C110 1.381(15) yes .
C110 C111 1.359(18) yes .
C111 C112 1.469(16) yes .
C112 C113 1.41(2) yes .
C112 C117 1.420(15) yes .
C113 C114 1.43(2) yes .
C114 C115 1.39(2) yes .
C115 C116 1.362(14) yes .
C116 C117 1.459(11) yes .
C118 C119 1.519(11) yes .
C119 C120 1.388(13) yes .
C119 C128 1.427(14) yes .
C120 C121 1.445(15) yes .
C121 C122 1.34(2) yes .
C122 C123 1.42(2) yes .
C123 C124 1.37(2) yes .
C123 C128 1.465(14) yes .
C124 C125 1.37(2) yes .
C125 C126 1.41(2) yes .
C126 C127 1.385(16) yes .
C127 C128 1.400(14) yes .
C3 H3 0.950 no .
C4 H4 0.950 no .
C8 H8 0.950 no .
C9 H9 0.950 no .
C13 H13 0.950 no .
C14 H14 0.950 no .
C18 H18 0.950 no .
C19 H19 0.950 no .
C22 H22 0.950 no .
C23 H23 0.950 no .
C24 H24 0.950 no .
C25 H25 0.950 no .
C27 H27 0.950 no .
C28 H28 0.950 no .
C29 H29 0.950 no .
C30 H30 0.950 no .
C32 H32 0.950 no .
C33 H33 0.950 no .
C34 H34 0.950 no .
C35 H35 0.950 no .
C37 H37 0.950 no .
C38 H38 0.950 no .
C39 H39 0.950 no .
C40 H40 0.950 no .
C43 H43 0.950 no .
C44 H44 0.950 no .
C45 H45 0.950 no .
C47 H47 0.950 no .
C48 H48 0.950 no .
C49 H49 0.950 no .
C50 H50 0.950 no .
C54 H54 0.950 no .
C55 H55 0.950 no .
C56 H56 0.950 no .
C58 H58 0.950 no .
C59 H59 0.950 no .
C60 H60 0.950 no .
C61 H61 0.950 no .
C65 H65 0.950 no .
C66 H66 0.950 no .
C67 H67 0.950 no .
C69 H69 0.950 no .
C70 H70 0.950 no .
C71 H71 0.950 no .
C72 H72 0.950 no .
C76 H76 0.950 no .
C77 H77 0.950 no .
C78 H78 0.950 no .
C80 H80 0.950 no .
C81 H81 0.950 no .
C82 H82 0.950 no .
C83 H83 0.950 no .
C87 H87 0.950 no .
C88 H88 0.950 no .
C89 H89 0.950 no .
C91 H91 0.950 no .
C92 H92 0.950 no .
C93 H93 0.950 no .
C94 H94 0.950 no .
C98 H98 0.950 no .
C99 H99 0.950 no .
C100 H100 0.950 no .
C102 H102 0.950 no .
C103 H103 0.950 no .
C104 H104 0.950 no .
C105 H105 0.950 no .
C109 H109 0.950 no .
C110 H110 0.950 no .
C111 H111 0.950 no .
C113 H113 0.950 no .
C114 H114 0.950 no .
C115 H115 0.950 no .
C116 H116 0.950 no .
C120 H120 0.950 no .
C121 H121 0.950 no .
C122 H122 0.950 no .
C124 H124 0.950 no .
C125 H125 0.950 no .
C126 H126 0.950 no .
C127 H127 0.950 no .

loop_
_geom_contact_atom_site_label_1
_geom_contact_atom_site_label_2
_geom_contact_distance
_geom_contact_publ_flag
_geom_contact_site_symmetry_2
Cu1 C1 3.439(6) no .
Cu1 C6 3.423(5) no .
Cu1 C11 3.433(6) no .
Cu1 C16 3.424(5) no .
Cu1 C124 3.584(19) no 3_676
Cu1 C125 3.250(19) no 3_676
O1 O8 3.453(7) no .
O1 C29 3.348(10) no 2_655
O1 C96 3.519(10) no .
O1 C109 2.812(11) no .
O1 C118 3.319(9) no .
O2 O3 3.543(7) no .
O2 C39 3.378(8) no .
O2 C96 3.426(10) no .
O2 C109 3.588(10) no .
O2 C116 2.903(11) no .
O2 C117 2.971(11) no .
O2 C118 3.488(9) no .
O3 C85 3.583(9) no .
O3 C98 3.507(10) no .
O3 C105 2.935(10) no .
O3 C106 2.999(10) no .
O3 C107 3.400(10) no .
O4 O5 3.099(7) no .
O4 C38 3.075(8) no .
O4 C85 3.108(9) no .
O4 C98 2.826(11) no .
O4 C106 3.600(10) no .
O4 C107 3.508(10) no .
O5 C28 3.078(9) no 2_655
O5 C48 3.513(11) no 3_675
O5 C87 3.514(12) no .
O5 C94 2.940(16) no .
O5 C95 2.978(19) no .
O5 C96 3.055(9) no .
O5 C118 3.479(10) no .
O6 O7 3.365(7) no .
O6 C38 3.239(9) no .
O6 C87 2.894(13) no .
O6 C96 3.551(9) no .
O6 C118 3.251(10) no .
O7 C29 3.372(10) no 2_655
O7 C48 3.469(14) no 3_675
O7 C85 3.281(10) no .
O7 C107 3.465(9) no .
O7 C120 3.527(10) no .
O7 C127 2.882(12) no .
O7 C128 2.925(10) no .
O8 C85 3.542(11) no .
O8 C107 3.330(9) no .
O8 C120 2.806(10) no .
O9 O12 3.339(8) no .
O9 O16 3.267(8) no .
O9 C52 3.265(10) no .
O9 C65 3.475(10) no .
O9 C72 2.974(11) no .
O9 C73 2.949(11) no .
O9 C74 3.188(10) no .
O10 C24 3.038(9) no 1_454
O10 C52 3.467(10) no .
O10 C65 2.921(11) no .
O10 C73 3.546(10) no .
O10 C74 3.490(9) no .
O11 C33 3.221(8) no .
O11 C54 2.815(12) no .
O11 C62 3.593(12) no .
O11 C63 3.506(9) no .
O12 O13 3.358(7) no .
O12 C41 3.330(10) no .
O12 C54 3.516(12) no .
O12 C61 3.003(13) no .
O12 C62 2.994(12) no .
O12 C63 3.250(10) no .
O12 C70 3.487(12) no 4_564
O13 C34 3.471(9) no .
O13 C43 3.540(10) no .
O13 C50 3.024(11) no .
O13 C51 3.014(10) no .
O13 C52 3.338(10) no .
O13 C74 3.520(10) no .
O14 O15 3.563(8) no .
O14 C23 2.938(9) no 1_454
O14 C43 2.907(11) no .
O14 C51 3.542(10) no .
O14 C52 3.586(11) no .
O14 C74 3.480(10) no .
O15 C34 3.141(8) no .
O15 C41 3.454(10) no .
O15 C63 3.584(10) no .
O15 C76 3.530(11) no .
O15 C83 2.864(13) no .
O15 C84 2.943(12) no .
O16 C41 3.492(10) no .
O16 C63 3.217(10) no .
O16 C76 2.810(11) no .
N1 C2 2.985(7) no .
N1 C15 2.972(7) no .
N1 C126 3.425(17) no 3_676
N1 C127 3.526(14) no 3_676
N2 C7 2.994(7) no .
N2 C20 2.992(7) no .
N2 C60 3.552(15) no 4_665
N3 C5 2.992(7) no .
N3 C12 2.985(7) no .
N4 C10 2.985(7) no .
N4 C17 2.995(7) no .
N4 C124 3.450(18) no 3_676
N5 C36 2.801(7) no .
N6 C21 2.766(8) no .
N7 C26 2.788(8) no .
N8 C31 2.803(8) no .
C1 C4 3.585(8) no .
C1 C5 3.557(8) no .
C1 C17 3.560(8) no .
C1 C18 3.578(8) no .
C1 C59 3.50(2) no 4_665
C2 C6 3.537(8) no .
C2 C22 3.419(10) no .
C2 C25 3.252(11) no .
C2 C59 3.56(2) no 4_665
C2 C60 3.381(15) no 4_665
C3 C6 3.577(8) no .
C3 C21 2.912(8) no .
C3 C25 3.447(12) no .
C3 C60 3.540(15) no 4_665
C4 C26 2.911(9) no .
C4 C27 3.378(10) no .
C4 C30 3.598(13) no .
C5 C27 3.263(9) no .
C5 C30 3.352(12) no .
C6 C9 3.596(9) no .
C6 C10 3.568(8) no .
C7 C11 3.560(8) no .
C7 C27 3.406(9) no .
C7 C30 3.290(12) no .
C8 C11 3.592(9) no .
C8 C26 2.928(9) no .
C8 C30 3.471(13) no .
C9 C31 2.931(9) no .
C9 C32 3.182(10) no .
C10 C32 3.151(9) no .
C10 C35 3.558(9) no .
C11 C14 3.596(8) no .
C11 C15 3.558(8) no .
C12 C16 3.538(8) no .
C12 C32 3.582(9) no .
C12 C35 3.103(9) no .
C13 C16 3.575(8) no .
C13 C31 2.944(9) no .
C13 C35 3.102(9) no .
C14 C36 2.923(8) no .
C14 C37 3.288(10) no .
C15 C37 3.155(9) no .
C15 C40 3.510(8) no .
C16 C19 3.589(8) no .
C16 C20 3.553(8) no .
C17 C37 3.459(9) no .
C17 C40 3.208(8) no .
C18 C36 2.932(8) no .
C18 C40 3.238(9) no .
C19 C21 2.911(8) no .
C19 C22 3.334(11) no .
C19 C108 3.590(9) no 3_676
C20 C22 3.242(10) no .
C20 C25 3.367(11) no .
C20 C59 3.57(2) no 4_665
C20 C126 3.554(17) no 3_676
C22 C24 2.669(13) no .
C23 C25 2.695(12) no .
C27 C29 2.648(17) no .
C28 C30 2.640(14) no .
C28 C48 3.564(14) no 4_565
C32 C34 2.721(11) no .
C33 C35 2.684(10) no .
C37 C39 2.706(11) no .
C38 C40 2.673(12) no .
C41 C50 3.005(12) no .
C42 C45 2.829(15) no .
C43 C46 2.783(12) no .
C44 C51 2.843(12) no .
C46 C49 2.765(14) no .
C47 C50 2.749(16) no .
C48 C51 2.818(13) no .
C52 C61 3.039(14) no .
C52 C63 3.529(12) no .
C53 C56 2.811(16) no .
C54 C57 2.849(19) no .
C55 C62 2.909(19) no .
C57 C60 2.747(19) no .
C58 C61 2.78(2) no .
C59 C62 2.81(2) no .
C61 C70 3.494(16) no 4_564
C63 C72 3.001(12) no .
C63 C74 3.548(12) no .
C64 C67 2.795(15) no .
C65 C68 2.798(12) no .
C66 C73 2.815(12) no .
C68 C71 2.789(13) no .
C69 C72 2.771(15) no .
C70 C73 2.798(14) no .
C74 C83 3.055(14) no .
C75 C78 2.771(15) no .
C76 C79 2.799(17) no .
C77 C84 2.83(2) no .
C79 C82 2.740(18) no .
C80 C80 3.546(16) no 3_575
C80 C83 2.812(18) no .
C81 C84 2.791(17) no .
C85 C94 3.030(16) no .
C85 C96 3.479(11) no .
C85 C118 3.587(12) no .
C86 C89 2.80(3) no .
C87 C90 2.78(2) no .
C88 C95 2.80(2) no .
C90 C93 2.91(2) no .
C91 C94 2.74(3) no .
C92 C95 2.83(2) no .
C95 C99 3.590(17) no 3_675
C96 C105 3.004(11) no .
C97 C100 2.784(15) no .
C98 C101 2.808(13) no .
C99 C106 2.826(19) no .
C101 C104 2.822(15) no .
C102 C105 2.824(15) no .
C103 C106 2.805(13) no .
C107 C116 3.094(12) no .
C108 C111 2.848(15) no .
C109 C112 2.815(15) no .
C110 C117 2.807(13) no .
C112 C115 2.792(15) no .
C113 C116 2.838(18) no .
C114 C117 2.843(17) no .
C118 C127 3.065(13) no .
C119 C122 2.808(15) no .
C120 C123 2.854(18) no .
C121 C128 2.822(17) no .
C123 C126 2.767(18) no .
C124 C127 2.805(18) no .
C125 C128 2.813(19) no .
Cu1 H59 3.5173 no 4_665
Cu1 H125 3.2890 no 3_676
Cu2 H33 3.0858 no .
Cu2 H34 3.0553 no .
Cu2 H83 3.5643 no .
Cu3 H28 3.0745 no 2_655
Cu3 H29 3.0207 no 2_655
Cu3 H48 3.4300 no 3_675
Cu4 H38 2.9509 no .
Cu4 H39 3.2064 no .
Cu5 H23 3.0661 no 1_454
Cu5 H24 3.0446 no 1_454
O1 H29 2.7875 no 2_655
O1 H109 2.5218 no .
O1 H127 3.5531 no .
O2 H39 3.0713 no .
O2 H116 2.2964 no .
O3 H28 3.4334 no 2_655
O3 H94 3.3869 no .
O3 H105 2.3589 no .
O4 H38 2.6717 no .
O4 H98 2.5791 no .
O5 H28 2.5746 no 2_655
O5 H48 2.6863 no 3_675
O5 H49 3.4455 no 3_675
O5 H94 2.3403 no .
O6 H38 2.7701 no .
O6 H87 2.6215 no .
O7 H29 3.2930 no 2_655
O7 H47 3.4905 no 3_675
O7 H48 2.6253 no 3_675
O7 H127 2.3138 no .
O8 H39 3.4535 no .
O8 H40 2.9563 no 3_676
O8 H115 3.1630 no 3_676
O8 H116 3.5604 no .
O8 H120 2.5359 no .
O9 H33 3.3073 no .
O9 H72 2.4809 no .
O9 H83 3.4671 no .
O10 H24 2.4799 no 1_454
O10 H61 3.1781 no .
O10 H65 2.6985 no .
O11 H33 2.8278 no .
O11 H44 3.2605 no 4_565
O11 H54 2.5546 no .
O11 H72 3.0863 no .
O12 H24 3.5542 no 1_454
O12 H61 2.4589 no .
O12 H70 2.6871 no 4_564
O12 H71 3.4851 no 4_564
O13 H34 3.1123 no .
O13 H50 2.4592 no .
O14 H23 2.4101 no 1_454
O14 H43 2.6905 no .
O14 H71 3.5251 no 4_564
O15 H34 2.7312 no .
O15 H50 3.3604 no .
O15 H83 2.2788 no .
O16 H76 2.5224 no .
O16 H109 3.4943 no 3_575
O16 H110 3.1123 no 3_575
N1 H18 3.2333 no .
N1 H19 3.2414 no .
N1 H59 3.0787 no 4_665
N2 H3 3.2147 no .
N2 H4 3.2230 no .
N2 H59 3.4158 no 4_665
N2 H60 2.9196 no 4_665
N2 H125 3.4558 no 3_676
N2 H126 3.4028 no 3_676
N3 H8 3.2252 no .
N3 H9 3.2263 no .
N3 H125 3.5630 no 3_676
N4 H13 3.2178 no .
N4 H14 3.2144 no .
N4 H124 3.4077 no 3_676
N5 H37 3.2501 no .
N5 H40 3.2349 no .
N5 H115 3.0505 no 3_676
N6 H22 3.2042 no .
N6 H25 3.2027 no .
N6 H70 3.2483 no 4_665
N6 H71 3.4366 no 4_665
N6 H110 3.4462 no 3_676
N7 H27 3.2086 no .
N7 H30 3.2256 no .
N7 H48 3.1824 no 4_565
N8 H32 3.2584 no .
N8 H35 3.2262 no .
N8 H83 3.3929 no .
C1 H3 2.8125 no .
C1 H19 2.8216 no .
C1 H22 2.6703 no .
C1 H25 2.6176 no .
C1 H59 3.3208 no 4_665
C1 H126 3.1787 no 3_676
C2 H4 3.1650 no .
C2 H22 3.5029 no .
C2 H25 3.2105 no .
C2 H59 3.4310 no 4_665
C2 H60 3.0309 no 4_665
C2 H126 3.1928 no 3_676
C3 H25 3.4724 no .
C3 H60 3.1617 no 4_665
C4 H27 3.4089 no .
C4 H60 3.0613 no 4_665
C5 H3 3.1715 no .
C5 H27 3.2634 no .
C5 H30 3.4064 no .
C5 H60 2.9039 no 4_665
C6 H4 2.8275 no .
C6 H8 2.8250 no .
C6 H27 2.6824 no .
C6 H30 2.6659 no .
C6 H60 3.5552 no 4_665
C7 H9 3.1731 no .
C7 H27 3.4951 no .
C7 H30 3.3070 no .
C8 H30 3.5551 no .
C9 H32 3.0235 no .
C10 H8 3.1825 no .
C10 H32 3.0529 no .
C11 H9 2.8335 no .
C11 H13 2.8474 no .
C11 H32 2.7109 no .
C11 H35 2.6846 no .
C12 H14 3.1641 no .
C12 H35 2.9509 no .
C12 H124 3.3842 no 3_676
C13 H35 2.8883 no .
C13 H92 2.9878 no 3_675
C14 H37 3.2326 no .
C14 H92 2.9808 no 3_675
C15 H13 3.1678 no .
C15 H37 3.0672 no .
C16 H14 2.8064 no .
C16 H18 2.8386 no .
C16 H37 2.6619 no .
C16 H40 2.7073 no .
C17 H19 3.1726 no .
C17 H37 3.5874 no .
C17 H40 3.1467 no .
C18 H40 3.1100 no .
C19 H22 3.3351 no .
C20 H18 3.1588 no .
C20 H22 3.2314 no .
C20 H25 3.4501 no .
C20 H59 3.0974 no 4_665
C20 H126 3.4414 no 3_676
C20 H127 3.5119 no 3_676
C21 H3 2.7026 no .
C21 H19 2.7102 no .
C21 H23 3.2490 no .
C21 H24 3.2336 no .
C22 H3 3.2751 no .
C22 H19 2.8965 no .
C22 H25 3.1727 no .
C23 H24 3.1312 no .
C23 H71 3.1977 no 4_665
C23 H110 3.0633 no 3_676
C24 H23 3.1372 no .
C24 H29 3.0649 no 4_565
C24 H30 3.2387 no 4_565
C24 H70 3.2142 no 4_665
C25 H3 3.0684 no .
C25 H19 3.3540 no .
C25 H22 3.1730 no .
C25 H29 2.9014 no 4_565
C25 H30 3.0654 no 4_565
C25 H126 3.5981 no 3_676
C26 H4 2.7045 no .
C26 H8 2.7186 no .
C26 H28 3.2004 no .
C26 H29 3.2228 no .
C27 H4 2.9572 no .
C27 H8 3.3161 no .
C27 H29 3.5974 no .
C27 H30 3.1737 no .
C27 H48 3.5899 no 4_565
C28 H29 3.0523 no .
C28 H30 3.5878 no .
C28 H48 3.0076 no 4_565
C28 H66 3.4388 no 4_665
C29 H24 3.1987 no 4_564
C29 H25 3.0650 no 4_564
C29 H27 3.5961 no .
C29 H28 3.0498 no .
C29 H127 3.1579 no 2_645
C30 H4 3.2592 no .
C30 H8 3.0844 no .
C30 H24 3.1653 no 4_564
C30 H25 2.9794 no 4_564
C30 H27 3.1744 no .
C30 H28 3.5888 no .
C31 H9 2.7306 no .
C31 H13 2.7525 no .
C31 H33 3.2344 no .
C31 H34 3.2414 no .
C32 H9 2.7403 no .
C32 H13 3.5933 no .
C32 H35 3.2355 no .
C32 H44 3.5652 no 4_565
C33 H34 3.1348 no .
C33 H44 3.1766 no 4_565
C34 H13 3.5659 no .
C34 H33 3.1314 no .
C34 H83 3.4407 no .
C35 H13 2.7196 no .
C35 H32 3.2418 no .
C36 H14 2.7153 no .
C36 H18 2.7282 no .
C36 H38 3.2327 no .
C36 H39 3.2232 no .
C37 H14 2.9382 no .
C37 H18 3.5559 no .
C37 H40 3.2176 no .
C38 H39 3.1164 no .
C39 H38 3.1140 no .
C39 H115 3.1055 no 3_676
C39 H116 3.2740 no .
C39 H116 3.4124 no 3_676
C40 H14 3.3919 no .
C40 H18 2.7834 no .
C40 H37 3.2210 no .
C40 H116 3.5503 no 3_676
C41 H23 3.5255 no 1_454
C41 H43 2.5863 no .
C41 H50 2.7103 no .
C42 H44 3.2747 no .
C42 H50 2.7275 no .
C43 H33 3.5860 no 4_564
C43 H45 3.2564 no .
C44 H9 3.4848 no 4_564
C44 H32 3.4933 no 4_564
C44 H33 3.3024 no 4_564
C44 H54 3.2385 no 4_564
C45 H9 3.0791 no 4_564
C45 H43 3.2484 no .
C45 H47 2.6313 no .
C46 H8 3.3868 no 4_564
C46 H44 3.3096 no .
C46 H48 3.2571 no .
C46 H50 3.3003 no .
C47 H8 3.0153 no 4_564
C47 H45 2.6693 no .
C47 H49 3.2009 no .
C48 H8 3.5918 no 4_564
C48 H28 3.5531 no 4_564
C48 H50 3.2336 no .
C49 H47 3.2058 no .
C50 H48 3.2355 no .
C51 H43 3.2727 no .
C51 H45 3.3586 no .
C51 H47 3.3094 no .
C51 H49 3.2635 no .
C52 H54 2.5835 no .
C52 H61 2.7277 no .
C52 H70 3.5138 no 4_564
C52 H72 3.3126 no .
C53 H55 3.3398 no .
C53 H61 2.6819 no .
C53 H70 3.5417 no 4_564
C54 H44 2.9571 no 4_565
C54 H56 3.2892 no .
C55 H44 3.5573 no 4_565
C56 H54 3.2898 no .
C56 H58 2.6477 no .
C57 H22 3.1139 no 4_464
C57 H55 3.3313 no .
C57 H59 3.2506 no .
C57 H61 3.2926 no .
C58 H22 2.8536 no 4_464
C58 H56 2.6376 no .
C58 H60 3.2105 no .
C58 H69 3.5741 no 4_564
C59 H22 3.1617 no 4_464
C59 H61 3.2720 no .
C59 H69 3.0360 no 4_564
C60 H22 3.5840 no 4_464
C60 H58 3.2233 no .
C60 H69 2.8714 no 4_564
C60 H70 3.3615 no 4_564
C61 H59 3.2712 no .
C61 H69 3.2351 no 4_564
C61 H70 2.7908 no 4_564
C62 H54 3.3353 no .
C62 H56 3.3484 no .
C62 H58 3.3366 no .
C62 H60 3.2157 no .
C62 H70 3.1578 no 4_564
C63 H61 3.4896 no .
C63 H65 2.6119 no .
C63 H72 2.7043 no .
C64 H4 3.4271 no 4_464
C64 H66 3.2563 no .
C64 H72 2.7500 no .
C65 H4 3.3317 no 4_464
C65 H67 3.2983 no .
C65 H104 3.5293 no 3_575
C65 H105 3.5928 no 3_575
C66 H4 3.2405 no 4_464
C67 H4 3.2401 no 4_464
C67 H65 3.2954 no .
C67 H69 2.6197 no .
C68 H3 3.1406 no 4_464
C68 H4 3.2723 no 4_464
C68 H66 3.2640 no .
C68 H70 3.2615 no .
C68 H72 3.3315 no .
C69 H3 3.0660 no 4_464
C69 H67 2.6359 no .
C69 H71 3.2095 no .
C70 H3 3.0787 no 4_464
C70 H61 3.5585 no 4_565
C70 H72 3.2378 no .
C71 H3 3.1815 no 4_464
C71 H43 3.5387 no 4_565
C71 H69 3.2154 no .
C72 H3 3.2851 no 4_464
C72 H70 3.2306 no .
C73 H3 3.2937 no 4_464
C73 H4 3.3858 no 4_464
C73 H65 3.2845 no .
C73 H67 3.3236 no .
C73 H69 3.2977 no .
C73 H71 3.2786 no .
C74 H76 2.5900 no .
C74 H83 2.7579 no .
C75 H77 3.2680 no .
C75 H83 2.7605 no .
C75 H89 3.0602 no 3_675
C75 H104 3.2670 no 3_575
C76 H78 3.2008 no .
C76 H89 3.3372 no 3_675
C76 H110 3.3898 no 3_575
C77 H88 3.4440 no 3_675
C77 H89 3.3833 no 3_675
C78 H76 3.1910 no .
C78 H80 2.6481 no .
C78 H80 3.4139 no 3_575
C78 H89 3.0897 no 3_675
C78 H102 3.5670 no .
C79 H77 3.2902 no .
C79 H80 3.3476 no 3_575
C79 H81 3.2340 no .
C79 H83 3.2792 no .
C79 H89 2.8008 no 3_675
C80 H78 2.6326 no .
C80 H78 3.4433 no 3_575
C80 H80 3.0008 no 3_575
C80 H82 3.2282 no .
C80 H89 3.4795 no 3_675
C81 H78 3.4092 no 3_575
C81 H83 3.2844 no .
C81 H91 3.4734 no 3_675
C81 H103 3.3211 no 3_575
C82 H80 3.2427 no .
C82 H91 3.2284 no 3_675
C82 H103 3.0828 no 3_575
C83 H81 3.2760 no .
C83 H89 3.4771 no 3_675
C83 H91 3.3302 no 3_675
C83 H103 3.3646 no 3_575
C83 H104 3.1553 no 3_575
C84 H76 3.3208 no .
C84 H78 3.2920 no .
C84 H80 3.2993 no .
C84 H82 3.2707 no .
C84 H89 2.7771 no 3_675
C84 H104 3.0416 no 3_575
C85 H48 3.1795 no 3_675
C85 H49 3.5852 no 3_675
C85 H87 2.5956 no .
C85 H94 2.6627 no .
C86 H48 3.5352 no 3_675
C86 H49 2.9585 no 3_675
C86 H88 3.2774 no .
C86 H94 2.6352 no .
C86 H99 3.3508 no 3_675
C86 H100 3.3649 no 3_675
C87 H49 3.3234 no 3_675
C87 H89 3.1587 no .
C87 H100 3.1170 no 3_675
C88 H49 3.5814 no 3_675
C88 H100 2.9784 no 3_675
C89 H49 3.4238 no 3_675
C89 H87 3.1441 no .
C89 H91 2.7776 no .
C89 H100 3.0946 no 3_675
C90 H49 3.0869 no 3_675
C90 H88 3.2834 no .
C90 H92 3.3135 no .
C90 H94 3.2940 no .
C90 H99 3.3334 no 3_675
C90 H100 3.3091 no 3_675
C91 H35 3.4755 no 3_675
C91 H89 2.7911 no .
C91 H93 3.3274 no .
C92 H35 3.1766 no 3_675
C92 H94 3.2267 no .
C93 H91 3.3048 no .
C93 H99 3.4908 no 3_675
C94 H28 3.2993 no 2_655
C94 H49 3.4330 no 3_675
C94 H92 3.2361 no .
C94 H99 3.0008 no 3_675
C95 H49 2.7854 no 3_675
C95 H87 3.2600 no .
C95 H89 3.3108 no .
C95 H91 3.2904 no .
C95 H93 3.3627 no .
C95 H99 2.9347 no 3_675
C95 H100 3.4393 no 3_675
C96 H94 3.4162 no .
C96 H98 2.6054 no .
C96 H105 2.6891 no .
C97 H99 3.2717 no .
C97 H105 2.7077 no .
C98 H94 3.5491 no .
C98 H100 3.2463 no .
C100 H98 3.2446 no .
C100 H102 2.6811 no .
C101 H99 3.2593 no .
C101 H103 3.2874 no .
C101 H105 3.3460 no .
C102 H78 3.3298 no .
C102 H80 3.3308 no .
C102 H100 2.6715 no .
C102 H104 3.2529 no .
C103 H78 3.5551 no .
C103 H80 3.3382 no .
C103 H105 3.2877 no .
C104 H65 3.5967 no 3_575
C104 H102 3.2575 no .
C105 H65 3.3951 no 3_575
C105 H103 3.2811 no .
C106 H98 3.3161 no .
C106 H100 3.3185 no .
C106 H102 3.3170 no .
C106 H104 3.2890 no .
C107 H109 2.5932 no .
C107 H116 2.7964 no .
C108 H18 3.3855 no 3_676
C108 H19 2.9422 no 3_676
C108 H110 3.2776 no .
C108 H116 2.7495 no .
C109 H19 2.8592 no 3_676
C109 H76 3.2856 no 3_575
C109 H111 3.2595 no .
C110 H19 3.1322 no 3_676
C110 H76 2.8003 no 3_575
C111 H19 3.4873 no 3_676
C111 H76 3.5233 no 3_575
C111 H109 3.2484 no .
C111 H113 2.6367 no .
C112 H18 3.5050 no 3_676
C112 H19 3.5456 no 3_676
C112 H110 3.2938 no .
C112 H114 3.2815 no .
C112 H116 3.3017 no .
C113 H111 2.6441 no .
C113 H115 3.3120 no .
C114 H116 3.2513 no .
C115 H18 3.3559 no 3_676
C115 H113 3.3200 no .
C115 H120 3.3325 no 3_676
C116 H18 2.8436 no 3_676
C116 H39 3.2716 no .
C116 H114 3.2468 no .
C117 H18 2.9411 no 3_676
C117 H19 3.2860 no 3_676
C117 H109 3.3004 no .
C117 H111 3.3471 no .
C117 H113 3.3502 no .
C117 H115 3.3179 no .
C118 H40 3.2094 no 3_676
C118 H48 3.3746 no 3_675
C118 H120 2.6000 no .
C118 H127 2.7605 no .
C119 H40 2.8881 no 3_676
C119 H47 3.3647 no 3_675
C119 H121 3.2823 no .
C119 H127 2.7231 no .
C120 H40 2.9185 no 3_676
C120 H122 3.2872 no .
C121 H40 3.5946 no 3_676
C122 H120 3.2844 no .
C122 H124 2.5835 no .
C123 H47 3.2709 no 3_675
C123 H121 3.2639 no .
C123 H125 3.2096 no .
C123 H127 3.2958 no .
C124 H45 3.4010 no 3_675
C124 H122 2.5803 no .
C124 H126 3.2708 no .
C125 H45 3.5394 no 3_675
C125 H127 3.2661 no .
C126 H25 3.5809 no 3_676
C126 H47 3.3331 no 3_675
C126 H124 3.2773 no .
C127 H47 2.9277 no 3_675
C127 H125 3.2627 no .
C128 H40 3.5651 no 3_676
C128 H47 2.8521 no 3_675
C128 H120 3.3194 no .
C128 H122 3.3335 no .
C128 H124 3.3401 no .
C128 H126 3.2869 no .
H3 H4 2.4780 no .
H3 H22 3.5816 no .
H3 H25 3.2359 no .
H3 H69 3.5525 no 4_665
H3 H70 3.5489 no 4_665
H4 H27 3.1077 no .
H4 H30 3.5733 no .
H4 H60 3.5566 no 4_665
H8 H9 2.4860 no .
H8 H30 3.3061 no .
H8 H45 3.5398 no 4_565
H8 H47 2.8676 no 4_565
H8 H126 3.5163 no 2_645
H9 H32 2.6946 no .
H9 H45 2.9342 no 4_565
H13 H14 2.4804 no .
H13 H35 2.6646 no .
H13 H82 3.3502 no .
H13 H91 3.5278 no 3_675
H13 H92 3.0236 no 3_675
H14 H37 3.0508 no .
H14 H92 2.9832 no 3_675
H18 H19 2.4673 no .
H18 H40 2.7572 no .
H18 H116 3.0150 no 3_676
H19 H22 3.0113 no .
H19 H109 3.2095 no 3_676
H19 H110 3.5902 no 3_676
H22 H23 2.3468 no .
H22 H58 3.0474 no 4_665
H22 H59 3.5862 no 4_665
H23 H43 3.2677 no 1_656
H23 H71 3.2006 no 4_665
H23 H110 2.8863 no 3_676
H24 H25 2.3142 no .
H24 H29 2.7752 no 4_565
H24 H30 2.7099 no 4_565
H24 H61 3.2777 no 1_656
H24 H70 3.3225 no 4_665
H25 H29 2.4919 no 4_565
H25 H30 2.3559 no 4_565
H25 H126 2.8019 no 3_676
H25 H127 3.3795 no 3_676
H27 H28 2.3006 no .
H28 H48 2.9958 no 4_565
H28 H49 3.3860 no 4_565
H28 H66 3.2602 no 4_665
H28 H94 2.8526 no 2_645
H29 H30 2.3317 no .
H29 H127 2.8031 no 2_645
H30 H60 3.5659 no 4_665
H30 H126 3.5560 no 2_645
H32 H33 2.3256 no .
H32 H44 3.4672 no 4_565
H33 H43 3.2647 no 4_565
H33 H44 2.7238 no 4_565
H33 H72 3.1586 no .
H34 H35 2.2961 no .
H34 H50 2.8201 no .
H34 H83 3.3340 no .
H34 H91 3.3842 no 3_675
H35 H91 3.4121 no 3_675
H35 H92 2.8826 no 3_675
H37 H38 2.3252 no .
H37 H92 3.3880 no 3_675
H37 H93 3.4817 no 3_675
H38 H98 3.0354 no .
H39 H39 2.8463 no 3_676
H39 H40 2.3063 no .
H39 H115 3.3974 no .
H39 H115 3.1725 no 3_676
H39 H116 2.4646 no .
H39 H116 3.2037 no 3_676
H40 H116 3.4308 no 3_676
H40 H120 3.0557 no 3_676
H43 H44 2.2973 no .
H43 H71 2.6601 no 4_564
H44 H45 2.3590 no .
H44 H54 2.5061 no 4_564
H44 H55 3.5793 no 4_564
H45 H47 2.4787 no .
H45 H54 3.5780 no 4_564
H45 H124 3.5800 no 3_675
H47 H48 2.2805 no .
H47 H127 3.2722 no 3_675
H48 H49 2.3228 no .
H49 H50 2.2715 no .
H54 H55 2.4111 no .
H55 H56 2.3344 no .
H55 H122 3.5642 no 2_645
H56 H58 2.4631 no .
H58 H59 2.2883 no .
H59 H60 2.3481 no .
H59 H69 3.2932 no 4_564
H60 H61 2.2872 no .
H60 H69 3.0952 no 4_564
H61 H70 2.6973 no 4_564
H61 H72 3.4218 no .
H65 H66 2.3635 no .
H65 H104 3.2752 no 3_575
H65 H105 2.9437 no 3_575
H66 H67 2.3432 no .
H67 H69 2.4544 no .
H69 H70 2.2720 no .
H70 H71 2.3136 no .
H71 H72 2.2823 no .
H76 H77 2.3397 no .
H76 H109 3.2942 no 3_575
H76 H110 2.4509 no 3_575
H77 H78 2.2434 no .
H78 H80 2.4548 no .
H78 H80 3.1767 no 3_575
H78 H81 3.1611 no 3_575
H78 H89 3.5952 no 3_675
H78 H102 2.8826 no .
H78 H103 3.2946 no .
H80 H80 2.6902 no 3_575
H80 H81 2.3054 no .
H80 H102 3.5392 no .
H80 H103 3.5389 no .
H81 H82 2.3230 no .
H82 H83 2.3465 no .
H82 H91 3.5232 no 3_675
H82 H103 3.2829 no 3_575
H83 H104 3.2914 no 3_575
H87 H88 2.2847 no .
H87 H100 3.5873 no 3_675
H87 H114 3.0978 no 3_676
H88 H89 2.2205 no .
H88 H100 3.3461 no 3_675
H89 H91 2.6573 no .
H89 H100 3.5835 no 3_675
H91 H92 2.3219 no .
H92 H93 2.3887 no .
H93 H94 2.3407 no .
H94 H98 3.3261 no .
H94 H99 3.2796 no 3_675
H98 H99 2.3492 no .
H98 H99 2.9304 no 3_675
H99 H100 2.2758 no .
H100 H102 2.5148 no .
H102 H103 2.3042 no .
H103 H104 2.3268 no .
H104 H105 2.3507 no .
H109 H110 2.3024 no .
H110 H111 2.2991 no .
H111 H113 2.4629 no .
H113 H114 2.3924 no .
H114 H115 2.3285 no .
H115 H116 2.2939 no .
H115 H120 2.8336 no 3_676
H120 H121 2.3965 no .
H121 H122 2.2673 no .
H122 H124 2.3952 no .
H124 H125 2.3137 no .
H125 H126 2.3482 no .
H126 H127 2.3267 no .

loop_
_geom_torsion_atom_site_label_1
_geom_torsion_atom_site_label_2
_geom_torsion_atom_site_label_3
_geom_torsion_atom_site_label_4
_geom_torsion
_geom_torsion_publ_flag
_geom_torsion_site_symmetry_1
_geom_torsion_site_symmetry_3
_geom_torsion_site_symmetry_4
N1 Cu1 N2 C2 5.4(4) no . . .
N1 Cu1 N2 C5 -172.5(4) no . . .
N2 Cu1 N1 C17 176.5(4) no . . .
N2 Cu1 N1 C20 -2.8(4) no . . .
N1 Cu1 N4 C12 -174.5(4) no . . .
N1 Cu1 N4 C15 -1.0(4) no . . .
N4 Cu1 N1 C17 -5.0(4) no . . .
N4 Cu1 N1 C20 175.7(4) no . . .
N2 Cu1 N3 C7 -8.0(5) no . . .
N2 Cu1 N3 C10 178.1(5) no . . .
N3 Cu1 N2 C2 -177.7(4) no . . .
N3 Cu1 N2 C5 4.4(4) no . . .
N3 Cu1 N4 C12 8.6(5) no . . .
N3 Cu1 N4 C15 -177.9(4) no . . .
N4 Cu1 N3 C7 173.5(5) no . . .
N4 Cu1 N3 C10 -0.4(5) no . . .
Cu5 Cu2 O9 C63 6.2(4) no . . .
O9 Cu2 Cu5 O10 -3.54(17) no . . .
O9 Cu2 Cu5 O12 -91.43(17) no . . .
O9 Cu2 Cu5 O14 176.99(17) no . . .
O9 Cu2 Cu5 O16 84.31(17) no . . .
Cu5 Cu2 O11 C52 0.6(4) no . . .
O11 Cu2 Cu5 O10 85.20(17) no . . .
O11 Cu2 Cu5 O12 -2.69(17) no . . .
O11 Cu2 Cu5 O14 -94.27(17) no . . .
O11 Cu2 Cu5 O16 173.05(17) no . . .
Cu5 Cu2 O13 C41 5.1(4) no . . .
O13 Cu2 Cu5 O10 175.41(15) no . . .
O13 Cu2 Cu5 O12 87.53(15) no . . .
O13 Cu2 Cu5 O14 -4.06(15) no . . .
O13 Cu2 Cu5 O16 -96.73(15) no . . .
Cu5 Cu2 O15 C74 12.5(4) no . . .
O15 Cu2 Cu5 O10 -93.98(18) no . . .
O15 Cu2 Cu5 O12 178.13(18) no . . .
O15 Cu2 Cu5 O14 86.55(18) no . . .
O15 Cu2 Cu5 O16 -6.13(17) no . . .
O9 Cu2 O11 C52 77.1(4) no . . .
O11 Cu2 O9 C63 -84.9(5) no . . .
O9 Cu2 O13 C41 7.7(9) no . . .
O13 Cu2 O9 C63 3.5(9) no . . .
O9 Cu2 O15 C74 -64.0(4) no . . .
O15 Cu2 O9 C63 92.1(5) no . . .
O9 Cu2 N8 C33 50.3(5) no . . .
O9 Cu2 N8 C34 -132.3(4) no . . .
N8 Cu2 O9 C63 -177.5(4) no . . .
O11 Cu2 O13 C41 95.8(4) no . . .
O13 Cu2 O11 C52 -80.3(4) no . . .
O11 Cu2 N8 C33 -39.3(4) no . . .
O11 Cu2 N8 C34 138.1(4) no . . .
N8 Cu2 O11 C52 -179.1(4) no . . .
O13 Cu2 O15 C74 93.4(4) no . . .
O15 Cu2 O13 C41 -80.8(4) no . . .
O13 Cu2 N8 C33 -130.1(4) no . . .
O13 Cu2 N8 C34 47.3(4) no . . .
N8 Cu2 O13 C41 -171.3(4) no . . .
O15 Cu2 N8 C33 139.9(4) no . . .
O15 Cu2 N8 C34 -42.7(4) no . . .
N8 Cu2 O15 C74 -167.8(5) no . . .
Cu4 Cu3 O1 C107 -11.1(4) no . . .
O1 Cu3 Cu4 O2 9.66(15) no . . .
O1 Cu3 Cu4 O4 101.13(15) no . . .
O1 Cu3 Cu4 O6 -170.62(15) no . . .
O1 Cu3 Cu4 O8 -80.36(15) no . . .
Cu4 Cu3 O3 C96 -13.8(4) no . . .
O3 Cu3 Cu4 O2 -82.38(17) no . . .
O3 Cu3 Cu4 O4 9.10(17) no . . .
O3 Cu3 Cu4 O6 97.34(17) no . . .
O3 Cu3 Cu4 O8 -172.39(17) no . . .
Cu4 Cu3 O5 C85 -10.9(3) no . . .
O5 Cu3 Cu4 O2 -170.04(14) no . . .
O5 Cu3 Cu4 O4 -78.56(15) no . . .
O5 Cu3 Cu4 O6 9.68(14) no . . .
O5 Cu3 Cu4 O8 99.94(15) no . . .
Cu4 Cu3 O7 C118 -10.6(4) no . . .
O7 Cu3 Cu4 O2 99.97(17) no . . .
O7 Cu3 Cu4 O4 -168.55(18) no . . .
O7 Cu3 Cu4 O6 -80.31(17) no . . .
O7 Cu3 Cu4 O8 9.96(17) no . . .
O1 Cu3 O3 C96 -99.0(4) no . . .
O3 Cu3 O1 C107 79.6(4) no . . .
O1 Cu3 O7 C118 74.6(5) no . . .
O7 Cu3 O1 C107 -92.1(4) no . . .
O1 Cu3 N7 C28 -170.2(4) no . 2_655 2_655
O1 Cu3 N7 C29 23.6(4) no . 2_655 2_655
N7 Cu3 O1 C107 177.0(4) no 2_655 . .
O3 Cu3 O5 C85 -102.1(4) no . . .
O5 Cu3 O3 C96 66.5(4) no . . .
O3 Cu3 N7 C28 -76.6(4) no . 2_655 2_655
O3 Cu3 N7 C29 117.2(4) no . 2_655 2_655
N7 Cu3 O3 C96 158.6(4) no 2_655 . .
O5 Cu3 O7 C118 -91.1(5) no . . .
O7 Cu3 O5 C85 70.2(4) no . . .
O5 Cu3 N7 C28 11.5(4) no . 2_655 2_655
O5 Cu3 N7 C29 -154.7(4) no . 2_655 2_655
N7 Cu3 O5 C85 161.1(4) no 2_655 . .
O7 Cu3 N7 C28 100.1(4) no . 2_655 2_655
O7 Cu3 N7 C29 -66.2(4) no . 2_655 2_655
N7 Cu3 O7 C118 176.6(5) no 2_655 . .
Cu3 Cu4 O2 C107 -11.8(3) no . . .
Cu3 Cu4 O4 C96 -7.6(4) no . . .
Cu3 Cu4 O6 C85 -12.3(3) no . . .
Cu3 Cu4 O8 C118 -13.2(4) no . . .
O2 Cu4 O4 C96 75.5(5) no . . .
O4 Cu4 O2 C107 -89.1(4) no . . .
O2 Cu4 O8 C118 -96.4(4) no . . .
O8 Cu4 O2 C107 75.0(4) no . . .
O2 Cu4 N5 C38 131.5(4) no . . .
O2 Cu4 N5 C39 -41.7(4) no . . .
N5 Cu4 O2 C107 -178.9(4) no . . .
O4 Cu4 O6 C85 65.1(3) no . . .
O6 Cu4 O4 C96 -95.6(5) no . . .
O4 Cu4 N5 C38 41.5(4) no . . .
O4 Cu4 N5 C39 -131.7(4) no . . .
N5 Cu4 O4 C96 169.7(5) no . . .
O6 Cu4 O8 C118 74.5(4) no . . .
O8 Cu4 O6 C85 -99.1(4) no . . .
O6 Cu4 N5 C38 -46.2(4) no . . .
O6 Cu4 N5 C39 140.6(4) no . . .
N5 Cu4 O6 C85 154.7(3) no . . .
O8 Cu4 N5 C38 -137.7(3) no . . .
O8 Cu4 N5 C39 49.1(4) no . . .
N5 Cu4 O8 C118 169.3(4) no . . .
Cu2 Cu5 O10 C63 2.5(4) no . . .
Cu2 Cu5 O12 C52 6.3(4) no . . .
Cu2 Cu5 O14 C41 4.8(4) no . . .
Cu2 Cu5 O16 C74 2.4(4) no . . .
O10 Cu5 O12 C52 -85.0(5) no . . .
O12 Cu5 O10 C63 79.1(4) no . . .
O10 Cu5 O16 C74 93.6(5) no . . .
O16 Cu5 O10 C63 -78.0(4) no . . .
O10 Cu5 N6 C23 164.2(4) no . 1_454 1_454
O10 Cu5 N6 C24 -14.7(4) no . 1_454 1_454
N6 Cu5 O10 C63 176.9(4) no 1_454 . .
O12 Cu5 O14 C41 -71.7(5) no . . .
O14 Cu5 O12 C52 92.5(5) no . . .
O12 Cu5 O16 C74 13.0(9) no . . .
O16 Cu5 O12 C52 -4.4(10) no . . .
O12 Cu5 N6 C23 -107.3(4) no . 1_454 1_454
O12 Cu5 N6 C24 73.8(4) no . 1_454 1_454
N6 Cu5 O12 C52 -177.7(5) no 1_454 . .
O14 Cu5 O16 C74 -83.6(5) no . . .
O16 Cu5 O14 C41 85.2(5) no . . .
O14 Cu5 N6 C23 -16.6(4) no . 1_454 1_454
O14 Cu5 N6 C24 164.5(4) no . 1_454 1_454
N6 Cu5 O14 C41 -169.6(5) no 1_454 . .
O16 Cu5 N6 C23 75.4(4) no . 1_454 1_454
O16 Cu5 N6 C24 -103.5(4) no . 1_454 1_454
N6 Cu5 O16 C74 -173.9(4) no 1_454 . .
Cu3 O1 C107 O2 5.8(9) no . . .
Cu3 O1 C107 C108 -173.0(3) no . . .
Cu4 O2 C107 O1 7.6(9) no . . .
Cu4 O2 C107 C108 -173.6(3) no . . .
Cu3 O3 C96 O4 12.8(10) no . . .
Cu3 O3 C96 C97 -161.5(4) no . . .
Cu4 O4 C96 O3 -1.1(12) no . . .
Cu4 O4 C96 C97 173.3(4) no . . .
Cu3 O5 C85 O6 5.1(10) no . . .
Cu3 O5 C85 C86 -173.5(3) no . . .
Cu4 O6 C85 O5 8.3(9) no . . .
Cu4 O6 C85 C86 -173.1(4) no . . .
Cu3 O7 C118 O8 3.7(12) no . . .
Cu3 O7 C118 C119 -177.7(4) no . . .
Cu4 O8 C118 O7 10.0(11) no . . .
Cu4 O8 C118 C119 -168.7(4) no . . .
Cu2 O9 C63 O10 -6.7(11) no . . .
Cu2 O9 C63 C64 174.9(4) no . . .
Cu5 O10 C63 O9 1.3(10) no . . .
Cu5 O10 C63 C64 179.6(4) no . . .
Cu2 O11 C52 O12 3.8(12) no . . .
Cu2 O11 C52 C53 -175.0(4) no . . .
Cu5 O12 C52 O11 -8.3(13) no . . .
Cu5 O12 C52 C53 170.5(4) no . . .
Cu2 O13 C41 O14 -3.5(9) no . . .
Cu2 O13 C41 C42 175.6(4) no . . .
Cu5 O14 C41 O13 -2.4(10) no . . .
Cu5 O14 C41 C42 178.5(4) no . . .
Cu2 O15 C74 O16 -14.8(11) no . . .
Cu2 O15 C74 C75 169.0(4) no . . .
Cu5 O16 C74 O15 6.1(11) no . . .
Cu5 O16 C74 C75 -177.6(4) no . . .
Cu1 N1 C17 C16 5.9(9) no . . .
Cu1 N1 C17 C18 -177.5(3) no . . .
Cu1 N1 C20 C1 -2.4(10) no . . .
Cu1 N1 C20 C19 178.5(4) no . . .
C17 N1 C20 C1 178.3(6) no . . .
C17 N1 C20 C19 -0.9(7) no . . .
C20 N1 C17 C16 -174.8(6) no . . .
C20 N1 C17 C18 1.9(7) no . . .
Cu1 N2 C2 C1 -3.3(9) no . . .
Cu1 N2 C2 C3 -179.7(3) no . . .
Cu1 N2 C5 C4 178.4(3) no . . .
Cu1 N2 C5 C6 0.7(10) no . . .
C2 N2 C5 C4 0.1(7) no . . .
C2 N2 C5 C6 -177.6(6) no . . .
C5 N2 C2 C1 175.0(6) no . . .
C5 N2 C2 C3 -1.4(7) no . . .
Cu1 N3 C7 C6 7.1(10) no . . .
Cu1 N3 C7 C8 -172.7(4) no . . .
Cu1 N3 C10 C9 172.6(4) no . . .
Cu1 N3 C10 C11 -4.9(10) no . . .
C7 N3 C10 C9 -2.3(7) no . . .
C7 N3 C10 C11 -179.8(6) no . . .
C10 N3 C7 C6 -178.0(6) no . . .
C10 N3 C7 C8 2.3(7) no . . .
Cu1 N4 C12 C11 -12.6(9) no . . .
Cu1 N4 C12 C13 170.9(4) no . . .
Cu1 N4 C15 C14 -172.2(3) no . . .
Cu1 N4 C15 C16 7.0(9) no . . .
C12 N4 C15 C14 2.4(7) no . . .
C12 N4 C15 C16 -178.4(6) no . . .
C15 N4 C12 C11 172.9(6) no . . .
C15 N4 C12 C13 -3.7(7) no . . .
Cu4 N5 C38 C37 -172.8(5) no . . .
Cu4 N5 C39 C40 173.8(4) no . . .
C38 N5 C39 C40 0.6(10) no . . .
C39 N5 C38 C37 1.1(10) no . . .
Cu5 N6 C23 C22 -179.4(5) no 1_656 . .
Cu5 N6 C24 C25 -179.2(6) no 1_656 . .
C23 N6 C24 C25 1.9(13) no . . .
C24 N6 C23 C22 -0.5(12) no . . .
Cu3 N7 C28 C27 -163.0(5) no 2_645 . .
Cu3 N7 C29 C30 165.5(6) no 2_645 . .
C28 N7 C29 C30 -1.7(13) no . . .
C29 N7 C28 C27 3.8(12) no . . .
Cu2 N8 C33 C32 177.0(4) no . . .
Cu2 N8 C34 C35 -177.1(4) no . . .
C33 N8 C34 C35 0.5(10) no . . .
C34 N8 C33 C32 -0.4(10) no . . .
C2 C1 C20 N1 6.7(11) no . . .
C2 C1 C20 C19 -174.2(6) no . . .
C20 C1 C2 N2 -3.8(11) no . . .
C20 C1 C2 C3 172.2(6) no . . .
C2 C1 C21 C22 100.3(7) no . . .
C2 C1 C21 C25 -83.1(8) no . . .
C21 C1 C2 N2 178.8(6) no . . .
C21 C1 C2 C3 -5.3(10) no . . .
C20 C1 C21 C22 -77.3(8) no . . .
C20 C1 C21 C25 99.3(7) no . . .
C21 C1 C20 N1 -175.9(6) no . . .
C21 C1 C20 C19 3.2(10) no . . .
N2 C2 C3 C4 2.3(8) no . . .
C1 C2 C3 C4 -174.2(6) no . . .
C2 C3 C4 C5 -2.1(8) no . . .
C3 C4 C5 N2 1.2(8) no . . .
C3 C4 C5 C6 179.0(6) no . . .
N2 C5 C6 C7 -4.6(12) no . . .
N2 C5 C6 C26 175.1(6) no . . .
C4 C5 C6 C7 177.9(6) no . . .
C4 C5 C6 C26 -2.3(11) no . . .
C5 C6 C7 N3 0.5(12) no . . .
C5 C6 C7 C8 -179.7(6) no . . .
C5 C6 C26 C27 81.0(8) no . . .
C5 C6 C26 C30 -94.6(7) no . . .
C7 C6 C26 C27 -99.2(7) no . . .
C7 C6 C26 C30 85.2(8) no . . .
C26 C6 C7 N3 -179.2(6) no . . .
C26 C6 C7 C8 0.5(11) no . . .
N3 C7 C8 C9 -1.4(9) no . . .
C6 C7 C8 C9 178.9(7) no . . .
C7 C8 C9 C10 -0.1(9) no . . .
C8 C9 C10 N3 1.6(9) no . . .
C8 C9 C10 C11 179.0(7) no . . .
N3 C10 C11 C12 3.3(12) no . . .
N3 C10 C11 C31 179.2(6) no . . .
C9 C10 C11 C12 -173.8(7) no . . .
C9 C10 C11 C31 2.1(11) no . . .
C10 C11 C12 N4 5.9(12) no . . .
C10 C11 C12 C13 -178.1(6) no . . .
C10 C11 C31 C32 63.4(9) no . . .
C10 C11 C31 C35 -120.2(7) no . . .
C12 C11 C31 C32 -120.4(7) no . . .
C12 C11 C31 C35 56.0(9) no . . .
C31 C11 C12 N4 -170.1(6) no . . .
C31 C11 C12 C13 5.9(10) no . . .
N4 C12 C13 C14 3.7(8) no . . .
C11 C12 C13 C14 -172.8(6) no . . .
C12 C13 C14 C15 -2.1(8) no . . .
C13 C14 C15 N4 -0.1(8) no . . .
C13 C14 C15 C16 -179.3(6) no . . .
N4 C15 C16 C17 -7.6(11) no . . .
N4 C15 C16 C36 170.5(6) no . . .
C14 C15 C16 C17 171.5(6) no . . .
C14 C15 C16 C36 -10.4(10) no . . .
C15 C16 C17 N1 0.9(11) no . . .
C15 C16 C17 C18 -175.2(6) no . . .
C15 C16 C36 C37 -68.9(8) no . . .
C15 C16 C36 C40 111.4(6) no . . .
C17 C16 C36 C37 109.3(6) no . . .
C17 C16 C36 C40 -70.3(8) no . . .
C36 C16 C17 N1 -177.2(5) no . . .
C36 C16 C17 C18 6.6(10) no . . .
N1 C17 C18 C19 -2.3(8) no . . .
C16 C17 C18 C19 174.3(6) no . . .
C17 C18 C19 C20 1.6(8) no . . .
C18 C19 C20 N1 -0.4(8) no . . .
C18 C19 C20 C1 -179.6(6) no . . .
C1 C21 C22 C23 177.5(6) no . . .
C1 C21 C25 C24 -176.3(6) no . . .
C22 C21 C25 C24 0.5(12) no . . .
C25 C21 C22 C23 0.8(12) no . . .
C21 C22 C23 N6 -0.9(13) no . . .
N6 C24 C25 C21 -1.9(16) no . . .
C6 C26 C27 C28 -179.3(6) no . . .
C6 C26 C30 C29 -178.8(6) no . . .
C27 C26 C30 C29 5.4(12) no . . .
C30 C26 C27 C28 -3.6(11) no . . .
C26 C27 C28 N7 -1.1(13) no . . .
N7 C29 C30 C26 -2.9(15) no . . .
C11 C31 C32 C33 178.8(5) no . . .
C11 C31 C35 C34 -178.8(6) no . . .
C32 C31 C35 C34 -2.2(10) no . . .
C35 C31 C32 C33 2.2(10) no . . .
C31 C32 C33 N8 -1.0(11) no . . .
N8 C34 C35 C31 0.9(11) no . . .
C16 C36 C37 C38 -179.5(5) no . . .
C16 C36 C40 C39 -179.0(5) no . . .
C37 C36 C40 C39 1.3(9) no . . .
C40 C36 C37 C38 0.2(9) no . . .
C36 C37 C38 N5 -1.5(11) no . . .
N5 C39 C40 C36 -1.8(10) no . . .
O13 C41 C42 C43 135.2(6) no . . .
O13 C41 C42 C51 -47.3(10) no . . .
O14 C41 C42 C43 -45.7(9) no . . .
O14 C41 C42 C51 131.8(7) no . . .
C41 C42 C43 C44 178.0(6) no . . .
C41 C42 C51 C46 -176.3(6) no . . .
C41 C42 C51 C50 -1.8(11) no . . .
C43 C42 C51 C46 1.1(10) no . . .
C43 C42 C51 C50 175.7(6) no . . .
C51 C42 C43 C44 0.5(11) no . . .
C42 C43 C44 C45 -1.3(12) no . . .
C43 C44 C45 C46 0.3(13) no . . .
C44 C45 C46 C47 -177.0(7) no . . .
C44 C45 C46 C51 1.3(12) no . . .
C45 C46 C47 C48 179.5(8) no . . .
C45 C46 C51 C42 -2.0(10) no . . .
C45 C46 C51 C50 -177.1(7) no . . .
C47 C46 C51 C42 176.4(7) no . . .
C47 C46 C51 C50 1.3(10) no . . .
C51 C46 C47 C48 1.1(12) no . . .
C46 C47 C48 C49 -1.4(15) no . . .
C47 C48 C49 C50 -0.9(15) no . . .
C48 C49 C50 C51 3.4(14) no . . .
C49 C50 C51 C42 -178.2(7) no . . .
C49 C50 C51 C46 -3.5(11) no . . .
O11 C52 C53 C54 -42.1(11) no . . .
O11 C52 C53 C62 138.8(8) no . . .
O12 C52 C53 C54 139.0(8) no . . .
O12 C52 C53 C62 -40.1(13) no . . .
C52 C53 C54 C55 -177.7(9) no . . .
C52 C53 C62 C57 176.1(7) no . . .
C52 C53 C62 C61 -6.8(14) no . . .
C54 C53 C62 C57 -3.0(14) no . . .
C54 C53 C62 C61 174.2(10) no . . .
C62 C53 C54 C55 1.5(17) no . . .
C53 C54 C55 C56 1(2) no . . .
C54 C55 C56 C57 -1(2) no . . .
C55 C56 C57 C58 -179.2(13) no . . .
C55 C56 C57 C62 -0(2) no . . .
C56 C57 C58 C59 179.3(12) no . . .
C56 C57 C62 C53 2.4(16) no . . .
C56 C57 C62 C61 -175.0(11) no . . .
C58 C57 C62 C53 -178.7(10) no . . .
C58 C57 C62 C61 3.9(16) no . . .
C62 C57 C58 C59 0.5(19) no . . .
C57 C58 C59 C60 -5(2) no . . .
C58 C59 C60 C61 5(2) no . . .
C59 C60 C61 C62 -0.3(18) no . . .
C60 C61 C62 C53 178.9(9) no . . .
C60 C61 C62 C57 -3.9(14) no . . .
O9 C63 C64 C65 131.0(7) no . . .
O9 C63 C64 C73 -47.0(9) no . . .
O10 C63 C64 C65 -47.5(9) no . . .
O10 C63 C64 C73 134.5(7) no . . .
C63 C64 C65 C66 -173.5(6) no . . .
C63 C64 C73 C68 174.2(6) no . . .
C63 C64 C73 C72 -8.1(11) no . . .
C65 C64 C73 C68 -3.7(10) no . . .
C65 C64 C73 C72 174.0(6) no . . .
C73 C64 C65 C66 4.5(11) no . . .
C64 C65 C66 C67 -1.5(12) no . . .
C65 C66 C67 C68 -2.1(14) no . . .
C66 C67 C68 C69 -179.4(8) no . . .
C66 C67 C68 C73 2.9(13) no . . .
C67 C68 C69 C70 178.0(8) no . . .
C67 C68 C73 C64 -0.1(11) no . . .
C67 C68 C73 C72 -177.9(7) no . . .
C69 C68 C73 C64 -177.8(7) no . . .
C69 C68 C73 C72 4.3(11) no . . .
C73 C68 C69 C70 -4.2(13) no . . .
C68 C69 C70 C71 2.0(15) no . . .
C69 C70 C71 C72 0.2(15) no . . .
C70 C71 C72 C73 0.2(13) no . . .
C71 C72 C73 C64 179.9(7) no . . .
C71 C72 C73 C68 -2.4(11) no . . .
O15 C74 C75 C76 147.4(7) no . . .
O15 C74 C75 C84 -31.8(11) no . . .
O16 C74 C75 C76 -29.1(11) no . . .
O16 C74 C75 C84 151.8(7) no . . .
C74 C75 C76 C77 -178.8(7) no . . .
C74 C75 C84 C79 177.8(7) no . . .
C74 C75 C84 C83 -3.4(15) no . . .
C76 C75 C84 C79 -1.3(14) no . . .
C76 C75 C84 C83 177.5(9) no . . .
C84 C75 C76 C77 0.3(14) no . . .
C75 C76 C77 C78 2.5(18) no . . .
C76 C77 C78 C79 -4(2) no . . .
C77 C78 C79 C80 -178.2(13) no . . .
C77 C78 C79 C84 3(2) no . . .
C78 C79 C80 C81 -178.3(11) no . . .
C78 C79 C84 C75 -0.3(16) no . . .
C78 C79 C84 C83 -179.2(10) no . . .
C80 C79 C84 C75 -178.9(9) no . . .
C80 C79 C84 C83 2.3(17) no . . .
C84 C79 C80 C81 0.2(17) no . . .
C79 C80 C81 C82 -4.5(16) no . . .
C80 C81 C82 C83 6.4(17) no . . .
C81 C82 C83 C84 -3.7(16) no . . .
C82 C83 C84 C75 -179.3(9) no . . .
C82 C83 C84 C79 -0.5(15) no . . .
O5 C85 C86 C87 137.9(6) no . . .
O5 C85 C86 C95 -35.1(10) no . . .
O6 C85 C86 C87 -40.8(10) no . . .
O6 C85 C86 C95 146.3(6) no . . .
C85 C86 C87 C88 -174.4(7) no . . .
C85 C86 C95 C90 173.8(7) no . . .
C85 C86 C95 C94 -11.6(15) no . . .
C87 C86 C95 C90 0.6(14) no . . .
C87 C86 C95 C94 175.2(9) no . . .
C95 C86 C87 C88 -0.9(14) no . . .
C86 C87 C88 C89 3(2) no . . .
C87 C88 C89 C90 -5(3) no . . .
C88 C89 C90 C91 -174.6(16) no . . .
C88 C89 C90 C95 5(2) no . . .
C89 C90 C91 C92 178.0(13) no . . .
C89 C90 C95 C86 -2.4(17) no . . .
C89 C90 C95 C94 -177.2(11) no . . .
C91 C90 C95 C86 177.1(10) no . . .
C91 C90 C95 C94 2.3(16) no . . .
C95 C90 C91 C92 -1.4(16) no . . .
C90 C91 C92 C93 -0.8(17) no . . .
C91 C92 C93 C94 1.9(15) no . . .
C92 C93 C94 C95 -0.8(16) no . . .
C93 C94 C95 C86 -176.0(10) no . . .
C93 C94 C95 C90 -1.3(17) no . . .
O3 C96 C97 C98 135.4(7) no . . .
O3 C96 C97 C106 -43.3(11) no . . .
O4 C96 C97 C98 -39.4(10) no . . .
O4 C96 C97 C106 141.9(7) no . . .
C96 C97 C98 C99 -179.0(7) no . . .
C96 C97 C106 C101 -179.7(7) no . . .
C96 C97 C106 C105 -1.7(14) no . . .
C98 C97 C106 C101 1.6(13) no . . .
C98 C97 C106 C105 179.6(8) no . . .
C106 C97 C98 C99 -0.3(13) no . . .
C97 C98 C99 C100 -0.1(17) no . . .
C98 C99 C100 C101 -1(2) no . . .
C99 C100 C101 C102 -177.4(11) no . . .
C99 C100 C101 C106 2.3(19) no . . .
C100 C101 C102 C103 -179.1(10) no . . .
C100 C101 C106 C97 -2.6(15) no . . .
C100 C101 C106 C105 179.4(10) no . . .
C102 C101 C106 C97 177.1(9) no . . .
C102 C101 C106 C105 -0.9(15) no . . .
C106 C101 C102 C103 1.2(15) no . . .
C101 C102 C103 C104 0.9(16) no . . .
C102 C103 C104 C105 -3.3(16) no . . .
C103 C104 C105 C106 3.5(15) no . . .
C104 C105 C106 C97 -179.3(9) no . . .
C104 C105 C106 C101 -1.4(15) no . . .
O1 C107 C108 C109 28.0(9) no . . .
O1 C107 C108 C117 -150.6(6) no . . .
O2 C107 C108 C109 -150.9(5) no . . .
O2 C107 C108 C117 30.6(9) no . . .
C107 C108 C109 C110 -178.6(6) no . . .
C107 C108 C117 C112 179.1(6) no . . .
C107 C108 C117 C116 1.6(11) no . . .
C109 C108 C117 C112 0.6(10) no . . .
C109 C108 C117 C116 -176.9(6) no . . .
C117 C108 C109 C110 0.0(10) no . . .
C108 C109 C110 C111 -1.6(14) no . . .
C109 C110 C111 C112 2.4(16) no . . .
C110 C111 C112 C113 177.6(9) no . . .
C110 C111 C112 C117 -1.7(16) no . . .
C111 C112 C113 C114 -179.7(10) no . . .
C111 C112 C117 C108 0.2(13) no . . .
C111 C112 C117 C116 177.9(8) no . . .
C113 C112 C117 C108 -179.1(10) no . . .
C113 C112 C117 C116 -1.4(15) no . . .
C117 C112 C113 C114 -0.3(18) no . . .
C112 C113 C114 C115 3(2) no . . .
C113 C114 C115 C116 -2.9(18) no . . .
C114 C115 C116 C117 1.0(14) no . . .
C115 C116 C117 C108 178.7(7) no . . .
C115 C116 C117 C112 1.1(11) no . . .
O7 C118 C119 C120 -145.4(7) no . . .
O7 C118 C119 C128 31.7(12) no . . .
O8 C118 C119 C120 33.3(12) no . . .
O8 C118 C119 C128 -149.5(8) no . . .
C118 C119 C120 C121 178.5(8) no . . .
C118 C119 C128 C123 -176.0(8) no . . .
C118 C119 C128 C127 4.0(15) no . . .
C120 C119 C128 C123 1.0(14) no . . .
C120 C119 C128 C127 -179.0(9) no . . .
C128 C119 C120 C121 1.4(15) no . . .
C119 C120 C121 C122 -4.5(18) no . . .
C120 C121 C122 C123 5(2) no . . .
C121 C122 C123 C124 178.7(13) no . . .
C121 C122 C123 C128 -2(2) no . . .
C122 C123 C124 C125 176.4(13) no . . .
C122 C123 C128 C119 -0.6(17) no . . .
C122 C123 C128 C127 179.4(11) no . . .
C124 C123 C128 C119 178.3(12) no . . .
C124 C123 C128 C127 -1.7(18) no . . .
C128 C123 C124 C125 -2(2) no . . .
C123 C124 C125 C126 5(3) no . . .
C124 C125 C126 C127 -4(3) no . . .
C125 C126 C127 C128 -1(2) no . . .
C126 C127 C128 C119 -176.7(11) no . . .
C126 C127 C128 C123 3.3(17) no . . .

loop_
_platon_squeeze_void_nr
_platon_squeeze_void_average_x
_platon_squeeze_void_average_y
_platon_squeeze_void_average_z
_platon_squeeze_void_volume
_platon_squeeze_void_count_electrons
_platon_squeeze_void_content
1 -0.054 -0.028 0.473 4370 1712 ' '
2 0.059 0.208 0.479 7 0 ' '
3 0.059 0.292 0.979 7 0 ' '
4 0.940 0.708 0.021 6 0 ' '
5 0.940 0.792 0.521 6 0 ' '
